data_2105272
loop_
_publ_author_name
'Garc\'ia-Tu\~n\'on, Esther'
'Dacu\~na, Bruno'
'Zaragoza, Guillermo'
'Franco, Jaime'
'Guiti\'an, Francisco'

_publ_section_title
;
 Cl--OH ion-exchanging process in chlorapatite
 (Ca~5~(PO~4~)~3~Cl~<i>x~</i>(OH)~1{-~<i>x</i>}) -- a deep insight
;
_journal_coeditor_code ZB5021
_journal_issue 5
_journal_name_full 'Acta Crystallographica Section B'
_journal_page_first 467
_journal_page_last 479
_journal_paper_doi 10.1107/S0108768112019520
_journal_volume 68
_journal_year 2012
_chemical_compound_source 'synthesis as described'
_chemical_formula_moiety 'Ca5 Cl1 O12 P3'
_chemical_formula_sum 'Ca5 Cl O12 P3'
_chemical_formula_weight 520.76
_chemical_name_systematic
;
 ?
;
_space_group_IT_number 14
_symmetry_cell_setting monoclinic
_symmetry_Int_Tables_number 14
_symmetry_space_group_name_Hall '-P 2ybc'
_symmetry_space_group_name_H-M 'P 1 21/c 1'
_atom_sites_solution_primary direct
_atom_sites_solution_secondary difmap
_audit_conform_dict_location ftp://ftp.iucr.org/pub/cif_core.dic
_audit_conform_dict_name cif_core.dic
_audit_conform_dict_version 2.3
_audit_creation_date 2010-10-04T12:51:10-00:00
_audit_creation_method 'WinGX routine CIF_UPDATE'
_cell_angle_alpha 90
_cell_angle_beta 119.984(3)
_cell_angle_gamma 90
_cell_formula_units_Z 4
_cell_length_a 9.6397(4)
_cell_length_b 6.7657(3)
_cell_length_c 19.2731(9)
_cell_measurement_reflns_used 1997
_cell_measurement_temperature 293(2)
_cell_measurement_theta_max 27.02
_cell_measurement_theta_min 5.74
_cell_measurement_wavelength 0.71073
_cell_volume 1088.75(9)
_computing_cell_refinement 'APPEX2 (BRUKER AXS, 2005)'
_computing_data_collection 'APPEX2 (BRUKER AXS, 2005)'
_computing_data_reduction 'APPEX2 (BRUKER AXS, 2005)'
_computing_molecular_graphics 'Ortep-3 for Windows (Farrugia, 1997)'
_computing_publication_material 'WinGX publication routines (Farrugia, 1999)'
_computing_structure_refinement 'SHELXL-97 (Sheldrick, 2008)'
_computing_structure_solution 'SIR2004 (Giacovazzo et al, 2004)'
_diffrn_ambient_temperature 293(2)
_diffrn_measured_fraction_theta_full 0.995
_diffrn_measured_fraction_theta_max 0.995
_diffrn_measurement_device 'four-circle diffractometer'
_diffrn_measurement_device_type 'BRUKER APPEX-II CCD'
_diffrn_measurement_method 'omega and phi scans'
_diffrn_radiation_monochromator graphite
_diffrn_radiation_probe x-ray
_diffrn_radiation_source 'fine-focus sealed tube'
_diffrn_radiation_type MoK\a
_diffrn_radiation_wavelength 0.7107
_diffrn_reflns_av_R_equivalents 0.0415
_diffrn_reflns_av_unetI/netI 0.0203
_diffrn_reflns_limit_h_max 10
_diffrn_reflns_limit_h_min -12
_diffrn_reflns_limit_k_max 8
_diffrn_reflns_limit_k_min 0
_diffrn_reflns_limit_l_max 24
_diffrn_reflns_limit_l_min 0
_diffrn_reflns_number 15519
_diffrn_reflns_theta_full 26.37
_diffrn_reflns_theta_max 26.37
_diffrn_reflns_theta_min 2.44
_exptl_absorpt_coefficient_mu 3.214
_exptl_absorpt_correction_T_max 1
_exptl_absorpt_correction_T_min 0.8590
_exptl_absorpt_correction_type multi-scan
_exptl_absorpt_process_details 'BRUKER SADABS'
_exptl_crystal_colour colourless
_exptl_crystal_density_diffrn 3.177
_exptl_crystal_density_method 'not measured'
_exptl_crystal_description plate
_exptl_crystal_F_000 1032
_exptl_crystal_size_max 0.20
_exptl_crystal_size_mid 0.17
_exptl_crystal_size_min 0.02
_refine_diff_density_max 0.494
_refine_diff_density_min -0.39
_refine_diff_density_rms 0.095
_refine_ls_extinction_coef 0.0098(5)
_refine_ls_extinction_expression Fc^*^=kFc[1+0.001xFc^2^\l^3^/sin(2\q)]^-1/4^
_refine_ls_extinction_method SHELXL
_refine_ls_goodness_of_fit_ref 0.895
_refine_ls_hydrogen_treatment noref
_refine_ls_matrix_type full
_refine_ls_number_parameters 201
_refine_ls_number_reflns 2209
_refine_ls_number_restraints 0
_refine_ls_restrained_S_all 0.895
_refine_ls_R_factor_all 0.0426
_refine_ls_R_factor_gt 0.0218
_refine_ls_shift/su_max 0
_refine_ls_shift/su_mean 0
_refine_ls_structure_factor_coef Fsqd
_refine_ls_weighting_details 'calc w=1/[\s^2^(Fo^2^)+(0.0467P)^2^+0.0000P] where P=(Fo^2^+2Fc^2^)/3'
_refine_ls_weighting_scheme calc
_refine_ls_wR_factor_gt 0.0675
_refine_ls_wR_factor_ref 0.0763
_reflns_number_gt 1142
_reflns_number_total 2209
_reflns_threshold_expression >2\s(I)
_cod_data_source_file zb5021.cif
_cod_data_source_block G_mono
_cod_original_cell_volume 1088.75(8)
_cod_original_sg_symbol_H-M 'P 21/c'
_cod_original_formula_sum 'Ca5 Cl1 O12 P3'
_cod_database_code 2105272

loop_
_symmetry_equiv_pos_as_xyz
'x, y, z'
'-x, y+1/2, -z+1/2'
'-x, -y, -z'
'x, -y-1/2, z-1/2'

loop_
_atom_site_label
_atom_site_type_symbol
_atom_site_fract_x
_atom_site_fract_y
_atom_site_fract_z
_atom_site_U_iso_or_equiv
_atom_site_adp_type
_atom_site_occupancy
_atom_site_symmetry_multiplicity
_atom_site_calc_flag
_atom_site_refinement_flags
_atom_site_disorder_group
Ca1 Ca 0.74352(6) 1.25036(13) 0.00194(3) 0.01126(15) Uani 1 1 d . .
Ca2 Ca 0.66674(8) 0.99677(10) 0.16667(4) 0.0115(2) Uani 1 1 d . .
Ca3 Ca 0.66651(8) 0.50346(10) 0.16669(4) 0.0108(2) Uani 1 1 d . .
Ca4 Ca 0.26048(6) 0.24998(13) 0.12828(3) 0.01114(15) Uani 1 1 d . .
Ca5 Ca 0.00387(6) 0.75076(13) 0.13020(3) 0.01128(16) Uani 1 1 d . .
O1 O 0.9128(3) 1.0667(4) 0.13296(14) 0.0188(7) Uani 1 1 d . .
O2 O 0.8736(2) 1.2500(4) 0.23254(11) 0.0150(4) Uani 1 1 d . .
O3 O 0.5915(2) 1.2535(4) 0.06331(11) 0.0146(4) Uani 1 1 d . .
O4 O 0.3529(3) 1.0665(4) 0.04296(13) 0.0181(7) Uani 1 1 d . .
O5 O 0.5351(2) 1.2510(4) 0.20417(11) 0.0147(4) Uani 1 1 d . .
O6 O 0.7330(3) 1.0661(4) 0.32365(16) 0.0237(7) Uani 1 1 d . .
O7 O 0.6563(2) 0.7517(4) 0.07391(11) 0.0145(4) Uani 1 1 d . .
O8 O 0.8518(2) 0.7483(4) 0.25434(11) 0.0142(4) Uani 1 1 d . .
O9 O 0.4919(2) 0.7495(4) 0.17182(12) 0.0144(4) Uani 1 1 d . .
O10 O 0.9142(2) 0.4312(4) 0.13355(14) 0.0210(7) Uani 1 1 d . .
O11 O 0.7344(3) 0.4307(4) 0.32300(14) 0.0169(6) Uani 1 1 d . .
O12 O 0.3538(3) 0.4315(4) 0.04382(14) 0.0209(7) Uani 1 1 d . .
P1 P 0.96745(7) 1.24982(17) 0.18725(4) 0.00756(17) Uani 1 1 d . .
P2 P 0.40708(8) 1.24962(17) 0.01629(4) 0.00738(17) Uani 1 1 d . .
P3 P 0.62539(7) 1.25085(16) 0.29639(4) 0.00757(17) Uani 1 1 d . .
Cl1A Cl 0.0020(5) 0.5551(4) 0.0005(2) 0.0240(8) Uani 0.4571(14) 1 d P 1
Cl1B Cl -0.0023(6) 0.9414(5) -0.0005(3) 0.0461(13) Uani 0.5429(14) 1 d P 2

loop_
_atom_site_aniso_label
_atom_site_aniso_U_11
_atom_site_aniso_U_22
_atom_site_aniso_U_33
_atom_site_aniso_U_23
_atom_site_aniso_U_13
_atom_site_aniso_U_12
Ca1 0.0127(3) 0.0082(3) 0.0137(3) 0.0004(5) 0.0073(2) -0.0001(4)
Ca2 0.0138(4) 0.0055(4) 0.0148(5) 0.0006(3) 0.0067(4) -0.0003(3)
Ca3 0.0122(4) 0.0065(4) 0.0133(5) 0.0004(3) 0.0061(4) -0.0005(3)
Ca4 0.0101(3) 0.0081(3) 0.0137(3) -0.0005(4) 0.0048(2) -0.0009(4)
Ca5 0.0130(3) 0.0081(3) 0.0116(3) -0.0008(5) 0.0053(2) -0.0007(4)
O1 0.0172(15) 0.0149(14) 0.0156(16) -0.0076(13) 0.0017(13) 0.0038(12)
O2 0.0108(9) 0.0225(10) 0.0124(10) -0.0020(16) 0.0064(8) 0.0002(14)
O3 0.0085(9) 0.0208(10) 0.0125(10) -0.0013(16) 0.0037(8) -0.0007(14)
O4 0.0279(15) 0.0146(14) 0.0157(16) -0.0046(13) 0.0138(13) -0.0117(13)
O5 0.0107(9) 0.0223(10) 0.0097(10) 0.0014(15) 0.0042(8) -0.0045(14)
O6 0.0178(15) 0.0159(15) 0.043(2) 0.0193(15) 0.0194(15) 0.0124(13)
O7 0.0202(10) 0.0115(9) 0.0099(10) -0.0019(15) 0.0061(8) -0.0067(14)
O8 0.0082(9) 0.0120(9) 0.0157(10) -0.0022(15) 0.0010(8) -0.0004(14)
O9 0.0147(10) 0.0124(9) 0.0215(11) 0.0050(16) 0.0131(9) 0.0000(14)
O10 0.0122(14) 0.0180(15) 0.0197(17) 0.0113(14) -0.0019(13) -0.0059(12)
O11 0.0165(14) 0.0170(15) 0.0218(16) -0.0088(14) 0.0131(13) -0.0058(12)
O12 0.0323(16) 0.0193(15) 0.0151(16) 0.0043(14) 0.0147(14) 0.0157(13)
P1 0.0061(3) 0.0069(3) 0.0078(3) -0.0009(6) 0.0021(3) -0.0013(5)
P2 0.0074(3) 0.0070(3) 0.0075(4) -0.0005(6) 0.0035(3) -0.0007(5)
P3 0.0069(3) 0.0067(3) 0.0090(3) 0.0007(6) 0.0039(3) 0.0003(5)
Cl1A 0.0165(12) 0.043(2) 0.0146(12) 0.000(2) 0.0092(10) 0.0052(19)
Cl1B 0.0171(11) 0.097(4) 0.0210(12) 0.000(3) 0.0069(9) 0.003(3)

loop_
_atom_type_symbol
_atom_type_description
_atom_type_scat_dispersion_real
_atom_type_scat_dispersion_imag
_atom_type_scat_source
Ca Ca 0.2262 0.3064 'International Tables Vol C Tables 4.2.6.8 and 6.1.1.4'
Cl Cl 0.1484 0.1585 'International Tables Vol C Tables 4.2.6.8 and 6.1.1.4'
O O 0.0106 0.006 'International Tables Vol C Tables 4.2.6.8 and 6.1.1.4'
P P 0.1023 0.0942 'International Tables Vol C Tables 4.2.6.8 and 6.1.1.4'
K K 0.2009 0.2494 'International Tables Vol C Tables 4.2.6.8 and 6.1.1.4'

loop_
_geom_angle_atom_site_label_1
_geom_angle_atom_site_label_2
_geom_angle_atom_site_label_3
_geom_angle
_geom_angle_site_symmetry_1
_geom_angle_site_symmetry_3
O3 Ca1 O4 87.75(9) . 3_675
O3 Ca1 O12 86.95(9) . 3_675
O4 Ca1 O12 134.28(8) 3_675 3_675
O3 Ca1 O1 75.60(8) . .
O4 Ca1 O1 81.82(9) 3_675 .
O12 Ca1 O1 139.66(9) 3_675 .
O3 Ca1 O10 75.13(8) . 1_565
O4 Ca1 O10 138.93(9) 3_675 1_565
O12 Ca1 O10 82.59(9) 3_675 1_565
O1 Ca1 O10 58.02(6) . 1_565
O3 Ca1 Cl1A 142.43(10) . 3_675
O4 Ca1 Cl1A 128.08(9) 3_675 3_675
O12 Ca1 Cl1A 75.58(9) 3_675 3_675
O1 Ca1 Cl1A 96.52(9) . 3_675
O10 Ca1 Cl1A 69.87(10) 1_565 3_675
O3 Ca1 Cl1B 143.42(12) . 3_675
O4 Ca1 Cl1B 76.33(10) 3_675 3_675
O12 Ca1 Cl1B 127.53(11) 3_675 3_675
O1 Ca1 Cl1B 69.73(13) . 3_675
O10 Ca1 Cl1B 95.53(12) 1_565 3_675
Cl1A Ca1 Cl1B 55.33(6) 3_675 3_675
O3 Ca1 O9 104.87(6) . 3_675
O4 Ca1 O9 68.98(8) 3_675 3_675
O12 Ca1 O9 68.71(8) 3_675 3_675
O1 Ca1 O9 150.69(8) . 3_675
O10 Ca1 O9 151.18(8) 1_565 3_675
Cl1A Ca1 O9 99.39(9) 3_675 3_675
Cl1B Ca1 O9 99.82(12) 3_675 3_675
O3 Ca1 P1 70.41(5) . .
O4 Ca1 P1 110.16(7) 3_675 .
O12 Ca1 P1 110.55(7) 3_675 .
O1 Ca1 P1 29.31(6) . .
O10 Ca1 P1 28.95(6) 1_565 .
Cl1A Ca1 P1 84.80(8) 3_675 .
Cl1B Ca1 P1 84.34(11) 3_675 .
O9 Ca1 P1 175.28(4) 3_675 .
O3 Ca1 Cl1A 133.51(9) . 1_665
O4 Ca1 Cl1A 138.49(9) 3_675 1_665
O12 Ca1 Cl1A 64.97(8) 3_675 1_665
O1 Ca1 Cl1A 101.79(9) . 1_665
O10 Ca1 Cl1A 65.53(9) 1_565 1_665
Cl1A Ca1 Cl1A 11.47(11) 3_675 1_665
Cl1B Ca1 Cl1A 66.79(11) 3_675 1_665
O9 Ca1 Cl1A 98.52(8) 3_675 1_665
P1 Ca1 Cl1A 85.14(8) . 1_665
O3 Ca1 Cl1B 134.04(11) . 1_655
O4 Ca1 Cl1B 64.16(9) 3_675 1_655
O12 Ca1 Cl1B 138.83(11) 3_675 1_655
O1 Ca1 Cl1B 65.43(11) . 1_655
O10 Ca1 Cl1B 102.00(11) 1_565 1_655
Cl1A Ca1 Cl1B 68.18(12) 3_675 1_655
Cl1B Ca1 Cl1B 12.86(14) 3_675 1_655
O9 Ca1 Cl1B 98.14(11) 3_675 1_655
P1 Ca1 Cl1B 85.42(10) . 1_655
Cl1A Ca1 Cl1B 79.65(6) 1_665 1_655
O3 Ca1 P2 22.44(5) . .
O4 Ca1 P2 78.93(6) 3_675 .
O12 Ca1 P2 79.17(6) 3_675 .
O1 Ca1 P2 94.80(6) . .
O10 Ca1 P2 95.04(6) 1_565 .
Cl1A Ca1 P2 151.94(7) 3_675 .
Cl1B Ca1 P2 152.37(8) 3_675 .
O9 Ca1 P2 82.44(4) 3_675 .
P1 Ca1 P2 92.83(2) . .
Cl1A Ca1 P2 140.50(6) 1_665 .
Cl1B Ca1 P2 139.62(8) 1_655 .
O7 Ca2 O9 77.38(8) . .
O7 Ca2 O8 77.42(8) . .
O9 Ca2 O8 77.04(7) . .
O7 Ca2 O2 126.11(8) . .
O9 Ca2 O2 150.34(8) . .
O8 Ca2 O2 89.95(8) . .
O7 Ca2 O5 150.24(7) . .
O9 Ca2 O5 89.95(8) . .
O8 Ca2 O5 126.26(8) . .
O2 Ca2 O5 76.31(7) . .
O7 Ca2 O3 89.94(8) . .
O9 Ca2 O3 126.37(7) . .
O8 Ca2 O3 150.62(7) . .
O2 Ca2 O3 76.13(7) . .
O5 Ca2 O3 75.94(7) . .
O7 Ca2 O1 70.66(7) . .
O9 Ca2 O1 144.95(8) . .
O8 Ca2 O1 82.22(7) . .
O2 Ca2 O1 55.69(7) . .
O5 Ca2 O1 125.06(8) . .
O3 Ca2 O1 68.52(7) . .
O7 Ca2 O4 81.78(7) . .
O9 Ca2 O4 70.88(7) . .
O8 Ca2 O4 144.81(8) . .
O2 Ca2 O4 125.21(8) . .
O5 Ca2 O4 68.58(7) . .
O3 Ca2 O4 55.71(7) . .
O1 Ca2 O4 117.03(7) . .
O7 Ca2 O6 145.18(8) . .
O9 Ca2 O6 81.87(7) . .
O8 Ca2 O6 70.82(7) . .
O2 Ca2 O6 68.64(7) . .
O5 Ca2 O6 55.69(7) . .
O3 Ca2 O6 124.85(9) . .
O1 Ca2 O6 117.43(7) . .
O4 Ca2 O6 117.21(7) . .
O7 Ca2 P1 99.16(6) . .
O9 Ca2 P1 165.84(6) . .
O8 Ca2 P1 88.81(6) . .
O2 Ca2 P1 27.52(5) . .
O5 Ca2 P1 99.07(6) . .
O3 Ca2 P1 66.88(5) . .
O1 Ca2 P1 28.51(5) . .
O4 Ca2 P1 122.59(6) . .
O6 Ca2 P1 94.17(5) . .
O7 Ca2 P2 88.41(6) . .
O9 Ca2 P2 99.26(6) . .
O8 Ca2 P2 165.80(6) . .
O2 Ca2 P2 99.23(6) . .
O5 Ca2 P2 66.92(5) . .
O3 Ca2 P2 27.62(5) . .
O1 Ca2 P2 93.97(5) . .
O4 Ca2 P2 28.39(5) . .
O6 Ca2 P2 122.61(6) . .
P1 Ca2 P2 94.34(3) . .
O7 Ca2 P3 166.13(6) . .
O9 Ca2 P3 88.75(6) . .
O8 Ca2 P3 99.38(6) . .
O2 Ca2 P3 66.93(5) . .
O5 Ca2 P3 27.48(5) . .
O3 Ca2 P3 98.68(6) . .
O1 Ca2 P3 122.62(6) . .
O4 Ca2 P3 94.07(6) . .
O6 Ca2 P3 28.57(5) . .
P1 Ca2 P3 94.23(3) . .
P2 Ca2 P3 94.20(3) . .
O8 Ca3 O9 77.48(7) . .
O8 Ca3 O7 77.44(8) . .
O9 Ca3 O7 77.22(8) . .
O8 Ca3 O3 150.21(7) . 1_545
O9 Ca3 O3 125.99(8) . 1_545
O7 Ca3 O3 89.53(8) . 1_545
O8 Ca3 O5 125.99(8) . 1_545
O9 Ca3 O5 89.72(8) . 1_545
O7 Ca3 O5 150.35(7) . 1_545
O3 Ca3 O5 76.70(8) 1_545 1_545
O8 Ca3 O2 89.50(8) . 1_545
O9 Ca3 O2 150.35(7) . 1_545
O7 Ca3 O2 126.20(8) . 1_545
O3 Ca3 O2 76.67(7) 1_545 1_545
O5 Ca3 O2 76.45(7) 1_545 1_545
O8 Ca3 O11 70.81(7) . .
O9 Ca3 O11 82.47(7) . .
O7 Ca3 O11 145.28(8) . .
O3 Ca3 O11 125.14(9) 1_545 .
O5 Ca3 O11 55.47(7) 1_545 .
O2 Ca3 O11 68.05(7) 1_545 .
O8 Ca3 O12 145.55(8) . .
O9 Ca3 O12 71.00(7) . .
O7 Ca3 O12 82.31(7) . .
O3 Ca3 O12 55.31(7) 1_545 .
O5 Ca3 O12 68.23(7) 1_545 .
O2 Ca3 O12 124.90(8) 1_545 .
O11 Ca3 O12 117.17(7) . .
O8 Ca3 O10 82.07(7) . .
O9 Ca3 O10 145.37(8) . .
O7 Ca3 O10 71.20(7) . .
O3 Ca3 O10 68.33(7) 1_545 .
O5 Ca3 O10 124.88(8) 1_545 .
O2 Ca3 O10 55.28(7) 1_545 .
O11 Ca3 O10 116.63(7) . .
O12 Ca3 O10 117.22(7) . .
O8 Ca3 P3 99.04(6) . 1_545
O9 Ca3 P3 88.59(6) . 1_545
O7 Ca3 P3 165.79(6) . 1_545
O3 Ca3 P3 99.54(6) 1_545 1_545
O5 Ca3 P3 27.53(5) 1_545 1_545
O2 Ca3 P3 67.04(5) 1_545 1_545
O11 Ca3 P3 28.23(5) . 1_545
O12 Ca3 P3 93.81(6) . 1_545
O10 Ca3 P3 122.31(6) . 1_545
O8 Ca3 P2 166.20(6) . 1_545
O9 Ca3 P2 99.31(6) . 1_545
O7 Ca3 P2 88.77(6) . 1_545
O3 Ca3 P2 27.37(5) 1_545 1_545
O5 Ca3 P2 66.96(5) 1_545 1_545
O2 Ca3 P2 99.11(6) 1_545 1_545
O11 Ca3 P2 122.41(6) . 1_545
O12 Ca3 P2 28.31(5) . 1_545
O10 Ca3 P2 93.94(5) . 1_545
P3 Ca3 P2 94.27(3) 1_545 1_545
O8 Ca3 P1 88.48(6) . 1_545
O9 Ca3 P1 165.95(6) . 1_545
O7 Ca3 P1 99.35(6) . 1_545
O3 Ca3 P1 67.10(5) 1_545 1_545
O5 Ca3 P1 99.17(6) 1_545 1_545
O2 Ca3 P1 27.46(5) 1_545 1_545
O11 Ca3 P1 93.57(5) . 1_545
O12 Ca3 P1 122.40(6) . 1_545
O10 Ca3 P1 28.15(5) . 1_545
P3 Ca3 P1 94.28(3) 1_545 1_545
P2 Ca3 P1 94.20(3) 1_545 1_545
O5 Ca4 O6 87.16(9) 1_545 2_645
O5 Ca4 O11 87.76(9) 1_545 2_645
O6 Ca4 O11 134.29(8) 2_645 2_645
O5 Ca4 O12 75.03(7) 1_545 .
O6 Ca4 O12 82.08(9) 2_645 .
O11 Ca4 O12 139.43(9) 2_645 .
O5 Ca4 O4 75.47(7) 1_545 1_545
O6 Ca4 O4 139.28(9) 2_645 1_545
O11 Ca4 O4 82.29(9) 2_645 1_545
O12 Ca4 O4 58.09(6) . 1_545
O5 Ca4 Cl1B 142.92(12) 1_545 3_565
O6 Ca4 Cl1B 127.87(11) 2_645 3_565
O11 Ca4 Cl1B 75.96(11) 2_645 3_565
O12 Ca4 Cl1B 95.97(12) . 3_565
O4 Ca4 Cl1B 69.54(12) 1_545 3_565
O5 Ca4 Cl1A 142.84(10) 1_545 3_565
O6 Ca4 Cl1A 75.81(9) 2_645 3_565
O11 Ca4 Cl1A 127.61(8) 2_645 3_565
O12 Ca4 Cl1A 70.12(9) . 3_565
O4 Ca4 Cl1A 96.22(9) 1_545 3_565
Cl1B Ca4 Cl1A 55.35(6) 3_565 3_565
O5 Ca4 O8 105.00(6) 1_545 2_645
O6 Ca4 O8 69.21(8) 2_645 2_645
O11 Ca4 O8 68.44(8) 2_645 2_645
O12 Ca4 O8 151.19(9) . 2_645
O4 Ca4 O8 150.60(8) 1_545 2_645
Cl1B Ca4 O8 99.63(12) 3_565 2_645
Cl1A Ca4 O8 99.46(9) 3_565 2_645
O5 Ca4 P2 70.35(5) 1_545 1_545
O6 Ca4 P2 110.26(7) 2_645 1_545
O11 Ca4 P2 110.52(7) 2_645 1_545
O12 Ca4 P2 29.12(6) . 1_545
O4 Ca4 P2 29.20(6) 1_545 1_545
Cl1B Ca4 P2 84.35(12) 3_565 1_545
Cl1A Ca4 P2 84.77(8) 3_565 1_545
O8 Ca4 P2 175.34(4) 2_645 1_545
O5 Ca4 Cl1A 133.55(9) 1_545 .
O6 Ca4 Cl1A 64.59(9) 2_645 .
O11 Ca4 Cl1A 138.47(8) 2_645 .
O12 Ca4 Cl1A 65.58(9) . .
O4 Ca4 Cl1A 101.83(9) 1_545 .
Cl1B Ca4 Cl1A 67.41(12) 3_565 .
Cl1A Ca4 Cl1A 12.06(11) 3_565 .
O8 Ca4 Cl1A 98.52(8) 2_645 .
P2 Ca4 Cl1A 85.21(7) 1_545 .
O5 Ca4 Cl1B 134.08(11) 1_545 1_545
O6 Ca4 Cl1B 138.55(10) 2_645 1_545
O11 Ca4 Cl1B 64.44(10) 2_645 1_545
O12 Ca4 Cl1B 102.19(11) . 1_545
O4 Ca4 Cl1B 65.60(11) 1_545 1_545
Cl1B Ca4 Cl1B 12.17(16) 3_565 1_545
Cl1A Ca4 Cl1B 67.51(12) 3_565 1_545
O8 Ca4 Cl1B 97.91(11) 2_645 1_545
P2 Ca4 Cl1B 85.48(10) 1_545 1_545
Cl1A Ca4 Cl1B 79.57(6) . 1_545
O5 Ca4 P3 22.45(5) 1_545 1_545
O6 Ca4 P3 78.96(6) 2_645 1_545
O11 Ca4 P3 79.32(6) 2_645 1_545
O12 Ca4 P3 94.65(6) . 1_545
O4 Ca4 P3 94.99(5) 1_545 1_545
Cl1B Ca4 P3 152.28(9) 3_565 1_545
Cl1A Ca4 P3 152.00(7) 3_565 1_545
O8 Ca4 P3 82.55(4) 2_645 1_545
P2 Ca4 P3 92.80(2) 1_545 1_545
Cl1A Ca4 P3 139.97(7) . 1_545
Cl1B Ca4 P3 140.24(8) 1_545 1_545
O2 Ca5 O1 87.61(9) 2_645 1_455
O2 Ca5 O10 87.18(9) 2_645 1_455
O1 Ca5 O10 134.48(8) 1_455 1_455
O2 Ca5 O11 75.08(8) 2_645 2_655
O1 Ca5 O11 82.51(8) 1_455 2_655
O10 Ca5 O11 138.72(8) 1_455 2_655
O2 Ca5 O6 75.41(8) 2_645 2_645
O1 Ca5 O6 139.74(8) 1_455 2_645
O10 Ca5 O6 81.64(8) 1_455 2_645
O11 Ca5 O6 58.07(6) 2_655 2_645
O2 Ca5 Cl1B 143.50(12) 2_645 .
O1 Ca5 Cl1B 76.02(11) 1_455 .
O10 Ca5 Cl1B 127.38(11) 1_455 .
O11 Ca5 Cl1B 70.63(11) 2_655 .
O6 Ca5 Cl1B 96.28(12) 2_645 .
O2 Ca5 Cl1A 142.35(10) 2_645 .
O1 Ca5 Cl1A 128.14(9) 1_455 .
O10 Ca5 Cl1A 75.63(9) 1_455 .
O11 Ca5 Cl1A 96.06(10) 2_655 .
O6 Ca5 Cl1A 69.18(10) 2_645 .
Cl1B Ca5 Cl1A 55.40(6) . .
O2 Ca5 O7 104.99(6) 2_645 1_455
O1 Ca5 O7 68.58(8) 1_455 1_455
O10 Ca5 O7 69.30(8) 1_455 1_455
O11 Ca5 O7 151.00(8) 2_655 1_455
O6 Ca5 O7 150.81(8) 2_645 1_455
Cl1B Ca5 O7 99.07(11) . 1_455
Cl1A Ca5 O7 99.87(9) . 1_455
O2 Ca5 P3 70.36(5) 2_645 2_645
O1 Ca5 P3 110.50(7) 1_455 2_645
O10 Ca5 P3 110.05(7) 1_455 2_645
O11 Ca5 P3 28.89(6) 2_655 2_645
O6 Ca5 P3 29.41(6) 2_645 2_645
Cl1B Ca5 P3 84.99(11) . 2_645
Cl1A Ca5 P3 84.29(8) . 2_645
O7 Ca5 P3 175.35(4) 1_455 2_645
O2 Ca5 Cl1A 133.94(9) 2_645 3_565
O1 Ca5 Cl1A 138.27(9) 1_455 3_565
O10 Ca5 Cl1A 64.42(9) 1_455 3_565
O11 Ca5 Cl1A 102.22(9) 2_655 3_565
O6 Ca5 Cl1A 65.60(9) 2_645 3_565
Cl1B Ca5 Cl1A 67.09(13) . 3_565
Cl1A Ca5 Cl1A 11.72(12) . 3_565
O7 Ca5 Cl1A 98.03(8) 1_455 3_565
P3 Ca5 Cl1A 85.62(7) 2_645 3_565
O2 Ca5 Cl1B 133.63(11) 2_645 3_575
O1 Ca5 Cl1B 64.59(11) 1_455 3_575
O10 Ca5 Cl1B 138.91(10) 1_455 3_575
O11 Ca5 Cl1B 65.51(10) 2_655 3_575
O6 Ca5 Cl1B 101.73(11) 2_645 3_575
Cl1B Ca5 Cl1B 12.52(16) . 3_575
Cl1A Ca5 Cl1B 67.88(13) . 3_575
O7 Ca5 Cl1B 98.49(10) 1_455 3_575
P3 Ca5 Cl1B 84.98(9) 2_645 3_575
Cl1A Ca5 Cl1B 79.59(6) 3_565 3_575
O2 Ca5 P1 22.42(5) 2_645 2_645
O1 Ca5 P1 79.25(7) 1_455 2_645
O10 Ca5 P1 79.01(7) 1_455 2_645
O11 Ca5 P1 94.67(6) 2_655 2_645
O6 Ca5 P1 94.93(7) 2_645 2_645
Cl1B Ca5 P1 152.58(9) . 2_645
Cl1A Ca5 P1 151.67(7) . 2_645
O7 Ca5 P1 82.57(4) 1_455 2_645
P3 Ca5 P1 92.78(2) 2_645 2_645
Cl1A Ca5 P1 140.10(7) 3_565 2_645
Cl1B Ca5 P1 140.08(9) 3_575 2_645
P1 O1 Ca5 138.94(13) . 1_655
P1 O1 Ca1 96.52(12) . .
Ca5 O1 Ca1 119.32(10) 1_655 .
P1 O1 Ca2 91.14(11) . .
Ca5 O1 Ca2 102.95(9) 1_655 .
Ca1 O1 Ca2 96.63(7) . .
P1 O2 Ca5 122.92(10) . 2_655
P1 O2 Ca3 105.33(12) . 1_565
Ca5 O2 Ca3 114.36(10) 2_655 1_565
P1 O2 Ca2 105.21(12) . .
Ca5 O2 Ca2 114.58(10) 2_655 .
Ca3 O2 Ca2 88.84(6) 1_565 .
P2 O3 Ca1 122.85(11) . .
P2 O3 Ca3 106.09(12) . 1_565
Ca1 O3 Ca3 115.03(9) . 1_565
P2 O3 Ca2 104.52(12) . .
Ca1 O3 Ca2 113.83(9) . .
Ca3 O3 Ca2 88.91(7) 1_565 .
P2 O4 Ca1 139.64(14) . 3_675
P2 O4 Ca4 96.34(12) . 1_565
Ca1 O4 Ca4 119.02(10) 3_675 1_565
P2 O4 Ca2 91.02(10) . .
Ca1 O4 Ca2 102.84(9) 3_675 .
Ca4 O4 Ca2 96.31(7) 1_565 .
P3 O5 Ca4 122.80(11) . 1_565
P3 O5 Ca3 105.34(12) . 1_565
Ca4 O5 Ca3 114.64(10) 1_565 1_565
P3 O5 Ca2 105.24(12) . .
Ca4 O5 Ca2 114.32(10) 1_565 .
Ca3 O5 Ca2 88.97(6) 1_565 .
P3 O6 Ca4 139.85(14) . 2_655
P3 O6 Ca5 95.97(12) . 2_655
Ca4 O6 Ca5 119.20(9) 2_655 2_655
P3 O6 Ca2 90.93(11) . .
Ca4 O6 Ca2 102.89(10) 2_655 .
Ca5 O6 Ca2 96.24(8) 2_655 .
P2 O7 Ca2 134.01(16) 3_675 .
P2 O7 Ca3 133.04(16) 3_675 .
Ca2 O7 Ca3 87.60(7) . .
P2 O7 Ca5 98.77(9) 3_675 1_655
Ca2 O7 Ca5 96.30(7) . 1_655
Ca3 O7 Ca5 96.14(7) . 1_655
P1 O8 Ca3 134.02(15) 2_745 .
P1 O8 Ca2 132.84(15) 2_745 .
Ca3 O8 Ca2 87.62(6) . .
P1 O8 Ca4 98.90(9) 2_745 2_655
Ca3 O8 Ca4 96.49(7) . 2_655
Ca2 O8 Ca4 96.18(7) . 2_655
P3 O9 Ca3 133.81(15) 2_645 .
P3 O9 Ca2 133.10(15) 2_645 .
Ca3 O9 Ca2 87.75(6) . .
P3 O9 Ca1 98.66(9) 2_645 3_675
Ca3 O9 Ca1 96.33(7) . 3_675
Ca2 O9 Ca1 96.30(7) . 3_675
P1 O10 Ca5 139.54(13) 1_545 1_655
P1 O10 Ca1 96.94(13) 1_545 1_545
Ca5 O10 Ca1 118.72(10) 1_655 1_545
P1 O10 Ca3 91.24(11) 1_545 .
Ca5 O10 Ca3 102.31(9) 1_655 .
Ca1 O10 Ca3 96.36(7) 1_545 .
P3 O11 Ca4 138.16(14) 1_545 2_655
P3 O11 Ca5 97.66(12) 1_545 2_645
Ca4 O11 Ca5 118.90(9) 2_655 2_645
P3 O11 Ca3 91.57(11) 1_545 .
Ca4 O11 Ca3 102.51(9) 2_655 .
Ca5 O11 Ca3 97.13(8) 2_645 .
P2 O12 Ca1 138.79(14) 1_545 3_675
P2 O12 Ca4 96.97(13) 1_545 .
Ca1 O12 Ca4 118.94(10) 3_675 .
P2 O12 Ca3 91.56(10) 1_545 .
Ca1 O12 Ca3 102.66(10) 3_675 .
Ca4 O12 Ca3 96.83(8) . .
O10 P1 O1 107.66(11) 1_565 .
O10 P1 O8 112.28(14) 1_565 2_755
O1 P1 O8 111.86(14) . 2_755
O10 P1 O2 106.94(14) 1_565 .
O1 P1 O2 106.77(14) . .
O8 P1 O2 111.02(11) 2_755 .
O10 P1 Ca1 54.11(10) 1_565 .
O1 P1 Ca1 54.16(9) . .
O8 P1 Ca1 136.46(8) 2_755 .
O2 P1 Ca1 112.52(8) . .
O10 P1 Ca2 111.67(9) 1_565 .
O1 P1 Ca2 60.35(10) . .
O8 P1 Ca2 135.37(10) 2_755 .
O2 P1 Ca2 47.27(9) . .
Ca1 P1 Ca2 78.10(2) . .
O10 P1 Ca3 60.61(10) 1_565 1_565
O1 P1 Ca3 111.42(9) . 1_565
O8 P1 Ca3 135.94(10) 2_755 1_565
O2 P1 Ca3 47.20(9) . 1_565
Ca1 P1 Ca3 78.04(2) . 1_565
Ca2 P1 Ca3 64.371(18) . 1_565
O10 P1 Ca5 122.03(12) 1_565 2_655
O1 P1 Ca5 122.10(11) . 2_655
O8 P1 Ca5 76.36(8) 2_755 2_655
Ca1 P1 Ca5 147.18(3) . 2_655
Ca2 P1 Ca5 74.33(2) . 2_655
Ca3 P1 Ca5 74.21(2) 1_565 2_655
O10 P1 Ca4 80.36(10) 1_565 1_665
O1 P1 Ca4 80.68(10) . 1_665
O8 P1 Ca4 55.75(8) 2_755 1_665
O2 P1 Ca4 166.77(8) . 1_665
Ca1 P1 Ca4 80.71(2) . 1_665
Ca2 P1 Ca4 140.97(4) . 1_665
Ca3 P1 Ca4 140.92(4) 1_565 1_665
Ca5 P1 Ca4 132.11(2) 2_655 1_665
O12 P2 O4 107.79(11) 1_565 .
O12 P2 O7 112.79(14) 1_565 3_675
O4 P2 O7 111.60(14) . 3_675
O12 P2 O3 105.76(14) 1_565 .
O4 P2 O3 107.66(14) . .
O7 P2 O3 110.92(11) 3_675 .
O12 P2 Ca4 53.91(10) 1_565 1_565
O4 P2 Ca4 54.46(10) . 1_565
O7 P2 Ca4 136.61(8) 3_675 1_565
O3 P2 Ca4 112.47(8) . 1_565
O12 P2 Ca2 111.17(9) 1_565 .
O4 P2 Ca2 60.59(9) . .
O7 P2 Ca2 135.31(11) 3_675 .
O3 P2 Ca2 47.86(10) . .
Ca4 P2 Ca2 78.13(2) 1_565 .
O12 P2 Ca3 60.13(9) 1_565 1_565
O4 P2 Ca3 111.82(9) . 1_565
O7 P2 Ca3 135.78(10) 3_675 1_565
O3 P2 Ca3 46.54(9) . 1_565
Ca4 P2 Ca3 78.05(2) 1_565 1_565
Ca2 P2 Ca3 64.388(18) . 1_565
O12 P2 Ca1 121.92(11) 1_565 .
O4 P2 Ca1 121.98(11) . .
O7 P2 Ca1 76.22(8) 3_675 .
Ca4 P2 Ca1 147.17(3) 1_565 .
Ca2 P2 Ca1 74.26(2) . .
Ca3 P2 Ca1 74.23(2) 1_565 .
O12 P2 Ca5 80.84(9) 1_565 3_575
O4 P2 Ca5 80.40(9) . 3_575
O7 P2 Ca5 55.93(8) 3_675 3_575
O3 P2 Ca5 166.82(8) . 3_575
Ca4 P2 Ca5 80.67(2) 1_565 3_575
Ca2 P2 Ca5 140.95(4) . 3_575
Ca3 P2 Ca5 140.92(4) 1_565 3_575
Ca1 P2 Ca5 132.15(2) . 3_575
O11 P3 O6 107.50(11) 1_565 .
O11 P3 O9 113.19(14) 1_565 2_655
O6 P3 O9 111.41(15) . 2_655
O11 P3 O5 106.60(14) 1_565 .
O6 P3 O5 106.87(16) . .
O9 P3 O5 110.94(11) 2_655 .
O11 P3 Ca5 53.45(9) 1_565 2_655
O6 P3 Ca5 54.61(9) . 2_655
O9 P3 Ca5 136.58(8) 2_655 2_655
O5 P3 Ca5 112.48(8) . 2_655
O11 P3 Ca3 60.20(10) 1_565 1_565
O6 P3 Ca3 111.93(10) . 1_565
O9 P3 Ca3 135.82(10) 2_655 1_565
O5 P3 Ca3 47.13(9) . 1_565
Ca5 P3 Ca3 78.11(2) 2_655 1_565
O11 P3 Ca2 110.89(9) 1_565 .
O6 P3 Ca2 60.50(11) . .
O9 P3 Ca2 135.26(10) 2_655 .
O5 P3 Ca2 47.28(10) . .
Ca5 P3 Ca2 78.09(2) 2_655 .
Ca3 P3 Ca2 64.426(18) 1_565 .
O11 P3 Ca4 122.44(10) 1_565 1_565
O6 P3 Ca4 121.70(11) . 1_565
O9 P3 Ca4 76.19(8) 2_655 1_565
Ca5 P3 Ca4 147.22(3) 2_655 1_565
Ca3 P3 Ca4 74.32(2) 1_565 1_565
Ca2 P3 Ca4 74.26(2) . 1_565
O11 P3 Ca1 80.94(10) 1_565 4_586
O6 P3 Ca1 80.26(11) . 4_586
O9 P3 Ca1 55.96(8) 2_655 4_586
O5 P3 Ca1 166.90(8) . 4_586
Ca5 P3 Ca1 80.63(2) 2_655 4_586
Ca3 P3 Ca1 141.07(4) 1_565 4_586
Ca2 P3 Ca1 140.72(3) . 4_586
Ca4 P3 Ca1 132.15(2) 1_565 4_586
Cl1A Cl1A Ca1 120.1(6) 3_565 3_675
Cl1A Cl1A Ca5 118.1(7) 3_565 .
Ca1 Cl1A Ca5 100.16(10) 3_675 .
Cl1A Cl1A Ca4 115.4(6) 3_565 3_565
Ca1 Cl1A Ca4 99.91(11) 3_675 3_565
Ca5 Cl1A Ca4 99.52(10) . 3_565
Cl1A Cl1A Ca4 52.5(6) 3_565 .
Ca1 Cl1A Ca4 87.99(10) 3_675 .
Ca5 Cl1A Ca4 87.92(11) . .
Ca4 Cl1A Ca4 167.94(11) 3_565 .
Cl1A Cl1A Ca5 50.2(6) 3_565 3_565
Ca1 Cl1A Ca5 87.82(10) 3_675 3_565
Ca5 Cl1A Ca5 168.28(12) . 3_565
Ca4 Cl1A Ca5 87.41(11) 3_565 3_565
Ca4 Cl1A Ca5 83.77(7) . 3_565
Cl1A Cl1A Ca1 48.4(5) 3_565 1_445
Ca1 Cl1A Ca1 168.53(11) 3_675 1_445
Ca5 Cl1A Ca1 87.46(11) . 1_445
Ca4 Cl1A Ca1 87.12(10) 3_565 1_445
Ca4 Cl1A Ca1 83.71(7) . 1_445
Ca5 Cl1A Ca1 83.43(7) 3_565 1_445
Cl1B Cl1B Ca4 119.9(8) 3_575 3_565
Cl1B Cl1B Ca5 117.5(9) 3_575 .
Ca4 Cl1B Ca5 100.86(13) 3_565 .
Cl1B Cl1B Ca1 114.8(8) 3_575 3_675
Ca4 Cl1B Ca1 100.39(15) 3_565 3_675
Ca5 Cl1B Ca1 100.09(14) . 3_675
Cl1B Cl1B Ca1 52.4(7) 3_575 1_455
Ca4 Cl1B Ca1 87.99(14) 3_565 1_455
Ca5 Cl1B Ca1 87.74(15) . 1_455
Ca1 Cl1B Ca1 167.14(14) 3_675 1_455
Cl1B Cl1B Ca5 50.0(8) 3_575 3_575
Ca4 Cl1B Ca5 87.67(15) 3_565 3_575
Ca5 Cl1B Ca5 167.48(16) . 3_575
Ca1 Cl1B Ca5 87.21(15) 3_675 3_575
Ca1 Cl1B Ca5 83.39(10) 1_455 3_575
Cl1B Cl1B Ca4 47.9(7) 3_575 1_565
Ca4 Cl1B Ca4 167.83(16) 3_565 1_565
Ca5 Cl1B Ca4 87.20(15) . 1_565
Ca1 Cl1B Ca4 86.99(13) 3_675 1_565
Ca1 Cl1B Ca4 83.19(9) 1_455 1_565
Ca5 Cl1B Ca4 83.01(9) 3_575 1_565

loop_
_geom_bond_atom_site_label_1
_geom_bond_atom_site_label_2
_geom_bond_distance
_geom_bond_site_symmetry_2
Ca1 O3 2.298(2) .
Ca1 O4 2.325(3) 3_675
Ca1 O12 2.337(3) 3_675
Ca1 O1 2.543(2) .
Ca1 O10 2.543(2) 1_565
Ca1 Cl1A 2.805(4) 3_675
Ca1 Cl1B 2.825(5) 3_675
Ca1 O9 2.961(2) 3_675
Ca1 P1 3.1160(9) .
Ca1 Cl1A 3.245(3) 1_665
Ca1 Cl1B 3.239(5) 1_655
Ca1 P2 3.3899(8) .
Ca2 O7 2.403(2) .
Ca2 O9 2.411(2) .
Ca2 O8 2.419(2) .
Ca2 O2 2.448(2) .
Ca2 O5 2.451(3) .
Ca2 O3 2.463(3) .
Ca2 O1 2.795(3) .
Ca2 O4 2.802(2) .
Ca2 O6 2.802(3) .
Ca2 P1 3.2159(11) .
Ca2 P2 3.2157(11) .
Ca2 P3 3.2188(11) .
Ca3 O8 2.402(2) .
Ca3 O9 2.404(2) .
Ca3 O7 2.419(2) .
Ca3 O3 2.432(2) 1_545
Ca3 O5 2.441(2) 1_545
Ca3 O2 2.450(2) 1_545
Ca3 O11 2.788(3) .
Ca3 O12 2.792(2) .
Ca3 O10 2.806(3) .
Ca3 P3 3.2121(11) 1_545
Ca3 P2 3.2186(11) 1_545
Ca3 P1 3.2199(11) 1_545
Ca4 O5 2.2974(19) 1_545
Ca4 O6 2.319(3) 2_645
Ca4 O11 2.346(3) 2_645
Ca4 O12 2.536(3) .
Ca4 O4 2.550(3) 1_545
Ca4 Cl1B 2.794(5) 3_565
Ca4 Cl1A 2.833(4) 3_565
Ca4 O8 2.956(2) 2_645
Ca4 P2 3.1152(9) 1_545
Ca4 Cl1A 3.225(3) .
Ca4 Cl1B 3.264(4) 1_545
Ca4 P3 3.3882(8) 1_545
Ca5 O2 2.296(2) 2_645
Ca5 O1 2.321(2) 1_455
Ca5 O10 2.341(3) 1_455
Ca5 O11 2.527(2) 2_655
Ca5 O6 2.556(2) 2_645
Ca5 Cl1B 2.804(5) .
Ca5 Cl1A 2.820(4) .
Ca5 O7 2.962(2) 1_455
Ca5 P3 3.1177(8) 2_645
Ca5 Cl1A 3.239(3) 3_565
Ca5 Cl1B 3.248(5) 3_575
Ca5 P1 3.3886(9) 2_645
O1 P1 1.535(2) .
O1 Ca5 2.321(2) 1_655
O2 P1 1.540(2) .
O2 Ca5 2.296(2) 2_655
O2 Ca3 2.450(2) 1_565
O3 P2 1.5400(19) .
O3 Ca3 2.432(2) 1_565
O4 P2 1.529(3) .
O4 Ca1 2.325(3) 3_675
O4 Ca4 2.550(3) 1_565
O5 P3 1.5395(19) .
O5 Ca4 2.2974(19) 1_565
O5 Ca3 2.441(2) 1_565
O6 P3 1.539(2) .
O6 Ca4 2.319(3) 2_655
O6 Ca5 2.556(2) 2_655
O7 P2 1.528(2) 3_675
O7 Ca5 2.962(2) 1_655
O8 P1 1.5308(18) 2_745
O8 Ca4 2.956(2) 2_655
O9 P3 1.5321(19) 2_645
O9 Ca1 2.961(2) 3_675
O10 P1 1.520(3) 1_545
O10 Ca5 2.341(3) 1_655
O10 Ca1 2.543(2) 1_545
O11 P3 1.520(2) 1_545
O11 Ca4 2.346(3) 2_655
O11 Ca5 2.527(2) 2_645
O12 P2 1.527(3) 1_545
O12 Ca1 2.337(3) 3_675
P1 O10 1.520(3) 1_565
P1 O8 1.5308(18) 2_755
P1 Ca3 3.2199(11) 1_565
P1 Ca5 3.3886(9) 2_655
P2 O12 1.527(3) 1_565
P2 O7 1.528(2) 3_675
P2 Ca4 3.1152(9) 1_565
P2 Ca3 3.2186(11) 1_565
P3 O11 1.520(2) 1_565
P3 O9 1.5321(19) 2_655
P3 Ca5 3.1177(8) 2_655
P3 Ca3 3.2121(11) 1_565
P3 Ca4 3.3882(8) 1_565
Cl1A Cl1A 0.746(5) 3_565
Cl1A Ca1 2.805(4) 3_675
Cl1A Ca4 2.833(4) 3_565
Cl1A Ca5 3.239(3) 3_565
Cl1A Ca1 3.245(3) 1_445
Cl1B Cl1B 0.794(6) 3_575
Cl1B Ca4 2.794(5) 3_565
Cl1B Ca1 2.825(5) 3_675
Cl1B Ca1 3.239(5) 1_455
Cl1B Ca5 3.248(5) 3_575
Cl1B Ca4 3.264(4) 1_565

loop_
_geom_torsion_atom_site_label_1
_geom_torsion_atom_site_label_2
_geom_torsion_atom_site_label_3
_geom_torsion_atom_site_label_4
_geom_torsion
_geom_torsion_site_symmetry_1
_geom_torsion_site_symmetry_4
O3 Ca1 O1 P1 -75.54(12) . .
O4 Ca1 O1 P1 -165.31(12) 3_675 .
O12 Ca1 O1 P1 -8.33(19) 3_675 .
O10 Ca1 O1 P1 5.72(8) 1_565 .
Cl1A Ca1 O1 P1 67.04(12) 3_675 .
Cl1B Ca1 O1 P1 116.31(13) 3_675 .
O9 Ca1 O1 P1 -170.34(9) 3_675 .
Cl1A Ca1 O1 P1 56.72(12) 1_665 .
Cl1B Ca1 O1 P1 129.42(14) 1_655 .
P2 Ca1 O1 P1 -87.24(10) . .
O3 Ca1 O1 Ca5 125.29(12) . 1_655
O4 Ca1 O1 Ca5 35.52(11) 3_675 1_655
O12 Ca1 O1 Ca5 -167.50(10) 3_675 1_655
O10 Ca1 O1 Ca5 -153.45(16) 1_565 1_655
Cl1A Ca1 O1 Ca5 -92.13(12) 3_675 1_655
Cl1B Ca1 O1 Ca5 -42.86(12) 3_675 1_655
O9 Ca1 O1 Ca5 30.5(2) 3_675 1_655
P1 Ca1 O1 Ca5 -159.17(19) . 1_655
Cl1A Ca1 O1 Ca5 -102.45(12) 1_665 1_655
Cl1B Ca1 O1 Ca5 -29.75(11) 1_655 1_655
P2 Ca1 O1 Ca5 113.59(10) . 1_655
O3 Ca1 O1 Ca2 16.38(8) . .
O4 Ca1 O1 Ca2 -73.39(8) 3_675 .
O12 Ca1 O1 Ca2 83.59(13) 3_675 .
O10 Ca1 O1 Ca2 97.64(11) 1_565 .
Cl1A Ca1 O1 Ca2 158.96(8) 3_675 .
Cl1B Ca1 O1 Ca2 -151.77(11) 3_675 .
O9 Ca1 O1 Ca2 -78.42(15) 3_675 .
P1 Ca1 O1 Ca2 91.92(12) . .
Cl1A Ca1 O1 Ca2 148.64(8) 1_665 .
Cl1B Ca1 O1 Ca2 -138.66(11) 1_655 .
P2 Ca1 O1 Ca2 4.68(7) . .
O7 Ca2 O1 P1 178.68(12) . .
O9 Ca2 O1 P1 -155.91(11) . .
O8 Ca2 O1 P1 -101.98(11) . .
O2 Ca2 O1 P1 -6.69(9) . .
O5 Ca2 O1 P1 27.33(14) . .
O3 Ca2 O1 P1 80.81(11) . .
O4 Ca2 O1 P1 109.12(11) . .
O6 Ca2 O1 P1 -38.37(13) . .
P2 Ca2 O1 P1 91.77(10) . .
P3 Ca2 O1 P1 -5.78(13) . .
O7 Ca2 O1 Ca5 -40.20(8) . 1_655
O9 Ca2 O1 Ca5 -14.79(16) . 1_655
O8 Ca2 O1 Ca5 39.13(9) . 1_655
O2 Ca2 O1 Ca5 134.42(12) . 1_655
O5 Ca2 O1 Ca5 168.44(7) . 1_655
O3 Ca2 O1 Ca5 -138.07(10) . 1_655
O4 Ca2 O1 Ca5 -109.77(9) . 1_655
O6 Ca2 O1 Ca5 102.75(9) . 1_655
P1 Ca2 O1 Ca5 141.11(15) . 1_655
P2 Ca2 O1 Ca5 -127.11(7) . 1_655
P3 Ca2 O1 Ca5 135.33(6) . 1_655
O7 Ca2 O1 Ca1 81.98(9) . .
O9 Ca2 O1 Ca1 107.39(13) . .
O8 Ca2 O1 Ca1 161.32(9) . .
O2 Ca2 O1 Ca1 -103.40(11) . .
O5 Ca2 O1 Ca1 -69.38(10) . .
O3 Ca2 O1 Ca1 -15.89(8) . .
O4 Ca2 O1 Ca1 12.41(11) . .
O6 Ca2 O1 Ca1 -135.07(8) . .
P1 Ca2 O1 Ca1 -96.70(12) . .
P2 Ca2 O1 Ca1 -4.93(7) . .
P3 Ca2 O1 Ca1 -102.49(7) . .
O7 Ca2 O2 P1 13.20(17) . .
O9 Ca2 O2 P1 150.47(14) . .
O8 Ca2 O2 P1 87.52(12) . .
O5 Ca2 O2 P1 -144.96(13) . .
O3 Ca2 O2 P1 -66.34(12) . .
O1 Ca2 O2 P1 6.92(10) . .
O4 Ca2 O2 P1 -94.14(14) . .
O6 Ca2 O2 P1 156.89(14) . .
P2 Ca2 O2 P1 -81.60(12) . .
P3 Ca2 O2 P1 -172.25(14) . .
O7 Ca2 O2 Ca5 -124.84(10) . 2_655
O9 Ca2 O2 Ca5 12.4(2) . 2_655
O8 Ca2 O2 Ca5 -50.51(10) . 2_655
O5 Ca2 O2 Ca5 77.00(10) . 2_655
O3 Ca2 O2 Ca5 155.62(11) . 2_655
O1 Ca2 O2 Ca5 -131.12(14) . 2_655
O4 Ca2 O2 Ca5 127.82(10) . 2_655
O6 Ca2 O2 Ca5 18.85(9) . 2_655
P1 Ca2 O2 Ca5 -138.04(19) . 2_655
P2 Ca2 O2 Ca5 140.36(8) . 2_655
P3 Ca2 O2 Ca5 49.71(7) . 2_655
O7 Ca2 O2 Ca3 118.78(10) . 1_565
O9 Ca2 O2 Ca3 -103.95(16) . 1_565
O8 Ca2 O2 Ca3 -166.90(7) . 1_565
O5 Ca2 O2 Ca3 -39.38(6) . 1_565
O3 Ca2 O2 Ca3 39.24(7) . 1_565
O1 Ca2 O2 Ca3 112.50(9) . 1_565
O4 Ca2 O2 Ca3 11.44(10) . 1_565
O6 Ca2 O2 Ca3 -97.53(7) . 1_565
P1 Ca2 O2 Ca3 105.58(13) . 1_565
P2 Ca2 O2 Ca3 23.98(5) . 1_565
P3 Ca2 O2 Ca3 -66.67(5) . 1_565
O4 Ca1 O3 P2 -65.91(18) 3_675 .
O12 Ca1 O3 P2 68.67(18) 3_675 .
O1 Ca1 O3 P2 -148.0(2) . .
O10 Ca1 O3 P2 151.8(2) 1_565 .
Cl1A Ca1 O3 P2 130.10(18) 3_675 .
Cl1B Ca1 O3 P2 -129.2(2) 3_675 .
O9 Ca1 O3 P2 1.6(2) 3_675 .
P1 Ca1 O3 P2 -178.2(2) . .
Cl1A Ca1 O3 P2 119.26(17) 1_665 .
Cl1B Ca1 O3 P2 -115.76(19) 1_655 .
O4 Ca1 O3 Ca3 162.36(11) 3_675 1_565
O12 Ca1 O3 Ca3 -63.06(11) 3_675 1_565
O1 Ca1 O3 Ca3 80.23(10) . 1_565
O10 Ca1 O3 Ca3 20.07(10) 1_565 1_565
Cl1A Ca1 O3 Ca3 -1.6(2) 3_675 1_565
Cl1B Ca1 O3 Ca3 99.1(2) 3_675 1_565
O9 Ca1 O3 Ca3 -130.08(9) 3_675 1_565
P1 Ca1 O3 Ca3 50.02(8) . 1_565
Cl1A Ca1 O3 Ca3 -12.47(17) 1_665 1_565
Cl1B Ca1 O3 Ca3 112.51(16) 1_655 1_565
P2 Ca1 O3 Ca3 -131.7(2) . 1_565
O4 Ca1 O3 Ca2 61.80(10) 3_675 .
O12 Ca1 O3 Ca2 -163.63(11) 3_675 .
O1 Ca1 O3 Ca2 -20.33(9) . .
O10 Ca1 O3 Ca2 -80.49(10) 1_565 .
Cl1A Ca1 O3 Ca2 -102.20(17) 3_675 .
Cl1B Ca1 O3 Ca2 -1.5(2) 3_675 .
O9 Ca1 O3 Ca2 129.35(9) 3_675 .
P1 Ca1 O3 Ca2 -50.54(7) . .
Cl1A Ca1 O3 Ca2 -113.04(14) 1_665 .
Cl1B Ca1 O3 Ca2 11.94(18) 1_655 .
P2 Ca1 O3 Ca2 127.7(2) . .
O7 Ca2 O3 P2 86.67(12) . .
O9 Ca2 O3 P2 12.46(17) . .
O8 Ca2 O3 P2 150.20(14) . .
O2 Ca2 O3 P2 -145.93(13) . .
O5 Ca2 O3 P2 -66.86(12) . .
O1 Ca2 O3 P2 155.85(14) . .
O4 Ca2 O3 P2 6.60(10) . .
O6 Ca2 O3 P2 -94.92(13) . .
P1 Ca2 O3 P2 -173.33(13) . .
P3 Ca2 O3 P2 -82.42(11) . .
O7 Ca2 O3 Ca1 -49.97(10) . .
O9 Ca2 O3 Ca1 -124.19(10) . .
O8 Ca2 O3 Ca1 13.6(2) . .
O2 Ca2 O3 Ca1 77.43(10) . .
O5 Ca2 O3 Ca1 156.50(11) . .
O1 Ca2 O3 Ca1 19.21(9) . .
O4 Ca2 O3 Ca1 -130.04(13) . .
O6 Ca2 O3 Ca1 128.44(9) . .
P1 Ca2 O3 Ca1 50.03(7) . .
P2 Ca2 O3 Ca1 -136.64(18) . .
P3 Ca2 O3 Ca1 140.94(8) . .
O7 Ca2 O3 Ca3 -166.98(7) . 1_565
O9 Ca2 O3 Ca3 118.80(9) . 1_565
O8 Ca2 O3 Ca3 -103.45(17) . 1_565
O2 Ca2 O3 Ca3 -39.59(6) . 1_565
O5 Ca2 O3 Ca3 39.49(6) . 1_565
O1 Ca2 O3 Ca3 -97.81(7) . 1_565
O4 Ca2 O3 Ca3 112.94(9) . 1_565
O6 Ca2 O3 Ca3 11.42(9) . 1_565
P1 Ca2 O3 Ca3 -66.99(5) . 1_565
P2 Ca2 O3 Ca3 106.34(13) . 1_565
P3 Ca2 O3 Ca3 23.93(5) . 1_565
O7 Ca2 O4 P2 -102.01(12) . .
O9 Ca2 O4 P2 178.56(13) . .
O8 Ca2 O4 P2 -156.09(11) . .
O2 Ca2 O4 P2 26.80(14) . .
O5 Ca2 O4 P2 80.79(12) . .
O3 Ca2 O4 P2 -6.43(9) . .
O1 Ca2 O4 P2 -38.71(13) . .
O6 Ca2 O4 P2 108.84(11) . .
P1 Ca2 O4 P2 -6.35(13) . .
P3 Ca2 O4 P2 91.30(10) . .
O7 Ca2 O4 Ca1 39.78(9) . 3_675
O9 Ca2 O4 Ca1 -39.65(8) . 3_675
O8 Ca2 O4 Ca1 -14.30(17) . 3_675
O2 Ca2 O4 Ca1 168.59(7) . 3_675
O5 Ca2 O4 Ca1 -137.42(11) . 3_675
O3 Ca2 O4 Ca1 135.36(12) . 3_675
O1 Ca2 O4 Ca1 103.07(9) . 3_675
O6 Ca2 O4 Ca1 -109.37(9) . 3_675
P1 Ca2 O4 Ca1 135.44(6) . 3_675
P2 Ca2 O4 Ca1 141.79(16) . 3_675
P3 Ca2 O4 Ca1 -126.91(7) . 3_675
O7 Ca2 O4 Ca4 161.50(9) . 1_565
O9 Ca2 O4 Ca4 82.07(9) . 1_565
O8 Ca2 O4 Ca4 107.42(13) . 1_565
O2 Ca2 O4 Ca4 -69.69(10) . 1_565
O5 Ca2 O4 Ca4 -15.70(7) . 1_565
O3 Ca2 O4 Ca4 -102.92(11) . 1_565
O1 Ca2 O4 Ca4 -135.21(8) . 1_565
O6 Ca2 O4 Ca4 12.35(10) . 1_565
P1 Ca2 O4 Ca4 -102.84(7) . 1_565
P2 Ca2 O4 Ca4 -96.49(13) . 1_565
P3 Ca2 O4 Ca4 -5.19(7) . 1_565
O7 Ca2 O5 P3 151.18(14) . .
O9 Ca2 O5 P3 87.37(12) . .
O8 Ca2 O5 P3 13.56(16) . .
O2 Ca2 O5 P3 -66.08(12) . .
O3 Ca2 O5 P3 -144.93(13) . .
O1 Ca2 O5 P3 -94.48(13) . .
O4 Ca2 O5 P3 156.79(14) . .
O6 Ca2 O5 P3 7.20(10) . .
P1 Ca2 O5 P3 -81.66(11) . .
P2 Ca2 O5 P3 -172.53(13) . .
O7 Ca2 O5 Ca4 13.5(2) . 1_565
O9 Ca2 O5 Ca4 -50.29(10) . 1_565
O8 Ca2 O5 Ca4 -124.10(10) . 1_565
O2 Ca2 O5 Ca4 156.26(11) . 1_565
O3 Ca2 O5 Ca4 77.41(10) . 1_565
O1 Ca2 O5 Ca4 127.85(9) . 1_565
O4 Ca2 O5 Ca4 19.12(9) . 1_565
O6 Ca2 O5 Ca4 -130.46(13) . 1_565
P1 Ca2 O5 Ca4 140.67(8) . 1_565
P2 Ca2 O5 Ca4 49.80(7) . 1_565
P3 Ca2 O5 Ca4 -137.67(19) . 1_565
O7 Ca2 O5 Ca3 -103.19(16) . 1_565
O9 Ca2 O5 Ca3 -167.00(7) . 1_565
O8 Ca2 O5 Ca3 119.19(9) . 1_565
O2 Ca2 O5 Ca3 39.55(7) . 1_565
O3 Ca2 O5 Ca3 -39.30(6) . 1_565
O1 Ca2 O5 Ca3 11.14(9) . 1_565
O4 Ca2 O5 Ca3 -97.59(7) . 1_565
O6 Ca2 O5 Ca3 112.83(9) . 1_565
P1 Ca2 O5 Ca3 23.96(5) . 1_565
P2 Ca2 O5 Ca3 -66.91(5) . 1_565
P3 Ca2 O5 Ca3 105.62(13) . 1_565
O7 Ca2 O6 P3 -156.20(11) . .
O9 Ca2 O6 P3 -102.49(11) . .
O8 Ca2 O6 P3 178.48(13) . .
O2 Ca2 O6 P3 80.71(11) . .
O5 Ca2 O6 P3 -6.95(9) . .
O3 Ca2 O6 P3 26.59(14) . .
O1 Ca2 O6 P3 108.47(11) . .
O4 Ca2 O6 P3 -38.95(13) . .
P1 Ca2 O6 P3 91.19(10) . .
P2 Ca2 O6 P3 -6.66(13) . .
O7 Ca2 O6 Ca4 -14.21(16) . 2_655
O9 Ca2 O6 Ca4 39.50(9) . 2_655
O8 Ca2 O6 Ca4 -39.53(8) . 2_655
O2 Ca2 O6 Ca4 -137.30(10) . 2_655
O5 Ca2 O6 Ca4 135.04(11) . 2_655
O3 Ca2 O6 Ca4 168.58(7) . 2_655
O1 Ca2 O6 Ca4 -109.54(9) . 2_655
O4 Ca2 O6 Ca4 103.04(9) . 2_655
P1 Ca2 O6 Ca4 -126.82(7) . 2_655
P2 Ca2 O6 Ca4 135.33(6) . 2_655
P3 Ca2 O6 Ca4 141.99(15) . 2_655
O7 Ca2 O6 Ca5 107.69(13) . 2_655
O9 Ca2 O6 Ca5 161.40(9) . 2_655
O8 Ca2 O6 Ca5 82.36(8) . 2_655
O2 Ca2 O6 Ca5 -15.40(8) . 2_655
O5 Ca2 O6 Ca5 -103.06(10) . 2_655
O3 Ca2 O6 Ca5 -69.52(10) . 2_655
O1 Ca2 O6 Ca5 12.36(10) . 2_655
O4 Ca2 O6 Ca5 -135.07(8) . 2_655
P1 Ca2 O6 Ca5 -4.92(7) . 2_655
P2 Ca2 O6 Ca5 -102.77(7) . 2_655
P3 Ca2 O6 Ca5 -96.11(12) . 2_655
O9 Ca2 O7 P2 115.71(17) . 3_675
O8 Ca2 O7 P2 -164.99(17) . 3_675
O2 Ca2 O7 P2 -84.42(17) . 3_675
O5 Ca2 O7 P2 48.8(3) . 3_675
O3 Ca2 O7 P2 -11.73(16) . 3_675
O1 Ca2 O7 P2 -78.92(16) . 3_675
O4 Ca2 O7 P2 43.58(16) . 3_675
O6 Ca2 O7 P2 170.56(12) . 3_675
P1 Ca2 O7 P2 -78.29(16) . 3_675
P2 Ca2 O7 P2 15.85(16) . 3_675
P3 Ca2 O7 P2 117.0(3) . 3_675
O9 Ca2 O7 Ca3 -39.72(6) . .
O8 Ca2 O7 Ca3 39.59(6) . .
O2 Ca2 O7 Ca3 120.16(9) . .
O5 Ca2 O7 Ca3 -106.57(16) . .
O3 Ca2 O7 Ca3 -167.15(7) . .
O1 Ca2 O7 Ca3 125.66(8) . .
O4 Ca2 O7 Ca3 -111.84(7) . .
O6 Ca2 O7 Ca3 15.14(14) . .
P1 Ca2 O7 Ca3 126.29(5) . .
P2 Ca2 O7 Ca3 -139.57(5) . .
P3 Ca2 O7 Ca3 -38.5(3) . .
O9 Ca2 O7 Ca5 -135.63(8) . 1_655
O8 Ca2 O7 Ca5 -56.33(7) . 1_655
O2 Ca2 O7 Ca5 24.24(12) . 1_655
O5 Ca2 O7 Ca5 157.51(14) . 1_655
O3 Ca2 O7 Ca5 96.93(7) . 1_655
O1 Ca2 O7 Ca5 29.74(6) . 1_655
O4 Ca2 O7 Ca5 152.24(8) . 1_655
O6 Ca2 O7 Ca5 -80.78(13) . 1_655
P1 Ca2 O7 Ca5 30.37(7) . 1_655
P2 Ca2 O7 Ca5 124.51(6) . 1_655
P3 Ca2 O7 Ca5 -134.4(2) . 1_655
O8 Ca3 O7 P2 164.25(18) . 3_675
O9 Ca3 O7 P2 -115.95(17) . 3_675
O3 Ca3 O7 P2 11.24(17) 1_545 3_675
O5 Ca3 O7 P2 -50.1(3) 1_545 3_675
O2 Ca3 O7 P2 84.28(17) 1_545 3_675
O11 Ca3 O7 P2 -171.66(12) . 3_675
O12 Ca3 O7 P2 -43.79(16) . 3_675
O10 Ca3 O7 P2 78.46(17) . 3_675
P3 Ca3 O7 P2 -118.7(2) 1_545 3_675
P2 Ca3 O7 P2 -16.12(16) 1_545 3_675
P1 Ca3 O7 P2 77.93(16) 1_545 3_675
O8 Ca3 O7 Ca2 -39.91(6) . .
O9 Ca3 O7 Ca2 39.89(7) . .
O3 Ca3 O7 Ca2 167.08(7) 1_545 .
O5 Ca3 O7 Ca2 105.75(16) 1_545 .
O2 Ca3 O7 Ca2 -119.88(9) 1_545 .
O11 Ca3 O7 Ca2 -15.83(14) . .
O12 Ca3 O7 Ca2 112.05(7) . .
O10 Ca3 O7 Ca2 -125.70(8) . .
P3 Ca3 O7 Ca2 37.1(3) 1_545 .
P2 Ca3 O7 Ca2 139.72(5) 1_545 .
P1 Ca3 O7 Ca2 -126.23(5) 1_545 .
O8 Ca3 O7 Ca5 56.17(7) . 1_655
O9 Ca3 O7 Ca5 135.97(8) . 1_655
O3 Ca3 O7 Ca5 -96.83(7) 1_545 1_655
O5 Ca3 O7 Ca5 -158.17(14) 1_545 1_655
O2 Ca3 O7 Ca5 -23.80(12) 1_545 1_655
O11 Ca3 O7 Ca5 80.26(14) . 1_655
O12 Ca3 O7 Ca5 -151.86(8) . 1_655
O10 Ca3 O7 Ca5 -29.62(7) . 1_655
P3 Ca3 O7 Ca5 133.2(2) 1_545 1_655
P2 Ca3 O7 Ca5 -124.20(6) 1_545 1_655
P1 Ca3 O7 Ca5 -30.14(7) 1_545 1_655
O9 Ca3 O8 P1 165.14(18) . 2_745
O7 Ca3 O8 P1 -115.39(18) . 2_745
O3 Ca3 O8 P1 -49.4(3) 1_545 2_745
O5 Ca3 O8 P1 84.78(18) 1_545 2_745
O2 Ca3 O8 P1 11.99(17) 1_545 2_745
O11 Ca3 O8 P1 78.86(17) . 2_745
O12 Ca3 O8 P1 -170.82(13) . 2_745
O10 Ca3 O8 P1 -42.98(17) . 2_745
P3 Ca3 O8 P1 78.63(16) 1_545 2_745
P2 Ca3 O8 P1 -116.9(2) 1_545 2_745
P1 Ca3 O8 P1 -15.46(16) 1_545 2_745
O9 Ca3 O8 Ca2 -39.87(6) . .
O7 Ca3 O8 Ca2 39.60(7) . .
O3 Ca3 O8 Ca2 105.62(17) 1_545 .
O5 Ca3 O8 Ca2 -120.23(9) 1_545 .
O2 Ca3 O8 Ca2 166.98(7) 1_545 .
O11 Ca3 O8 Ca2 -126.15(8) . .
O12 Ca3 O8 Ca2 -15.83(15) . .
O10 Ca3 O8 Ca2 112.01(7) . .
P3 Ca3 O8 Ca2 -126.38(5) 1_545 .
P2 Ca3 O8 Ca2 38.1(3) 1_545 .
P1 Ca3 O8 Ca2 139.53(5) 1_545 .
O9 Ca3 O8 Ca4 56.08(7) . 2_655
O7 Ca3 O8 Ca4 135.55(8) . 2_655
O3 Ca3 O8 Ca4 -158.43(15) 1_545 2_655
O5 Ca3 O8 Ca4 -24.27(11) 1_545 2_655
O2 Ca3 O8 Ca4 -97.07(7) 1_545 2_655
O11 Ca3 O8 Ca4 -30.20(6) . 2_655
O12 Ca3 O8 Ca4 80.12(14) . 2_655
O10 Ca3 O8 Ca4 -152.04(7) . 2_655
P3 Ca3 O8 Ca4 -30.42(6) 1_545 2_655
P2 Ca3 O8 Ca4 134.0(2) 1_545 2_655
P1 Ca3 O8 Ca4 -124.52(6) 1_545 2_655
O7 Ca2 O8 P1 115.59(17) . 2_745
O9 Ca2 O8 P1 -164.68(17) . 2_745
O2 Ca2 O8 P1 -11.57(16) . 2_745
O5 Ca2 O8 P1 -84.46(18) . 2_745
O3 Ca2 O8 P1 49.1(3) . 2_745
O1 Ca2 O8 P1 43.77(16) . 2_745
O4 Ca2 O8 P1 170.80(13) . 2_745
O6 Ca2 O8 P1 -78.90(16) . 2_745
P1 Ca2 O8 P1 15.93(16) . 2_745
P2 Ca2 O8 P1 119.0(2) . 2_745
P3 Ca2 O8 P1 -78.16(16) . 2_745
O7 Ca2 O8 Ca3 -39.92(7) . .
O9 Ca2 O8 Ca3 39.82(7) . .
O2 Ca2 O8 Ca3 -167.07(7) . .
O5 Ca2 O8 Ca3 120.03(9) . .
O3 Ca2 O8 Ca3 -106.43(17) . .
O1 Ca2 O8 Ca3 -111.74(7) . .
O4 Ca2 O8 Ca3 15.29(15) . .
O6 Ca2 O8 Ca3 125.59(8) . .
P1 Ca2 O8 Ca3 -139.58(6) . .
P2 Ca2 O8 Ca3 -36.5(3) . .
P3 Ca2 O8 Ca3 126.33(5) . .
O7 Ca2 O8 Ca4 -136.19(8) . 2_655
O9 Ca2 O8 Ca4 -56.46(7) . 2_655
O2 Ca2 O8 Ca4 96.65(7) . 2_655
O5 Ca2 O8 Ca4 23.76(11) . 2_655
O3 Ca2 O8 Ca4 157.29(15) . 2_655
O1 Ca2 O8 Ca4 151.99(7) . 2_655
O4 Ca2 O8 Ca4 -80.98(14) . 2_655
O6 Ca2 O8 Ca4 29.32(6) . 2_655
P1 Ca2 O8 Ca4 124.15(5) . 2_655
P2 Ca2 O8 Ca4 -132.8(2) . 2_655
P3 Ca2 O8 Ca4 30.06(6) . 2_655
O8 Ca3 O9 P3 -115.45(17) . 2_645
O7 Ca3 O9 P3 164.81(18) . 2_645
O3 Ca3 O9 P3 84.90(18) 1_545 2_645
O5 Ca3 O9 P3 11.64(17) 1_545 2_645
O2 Ca3 O9 P3 -49.5(3) 1_545 2_645
O11 Ca3 O9 P3 -43.53(16) . 2_645
O12 Ca3 O9 P3 78.65(17) . 2_645
O10 Ca3 O9 P3 -170.69(12) . 2_645
P3 Ca3 O9 P3 -15.87(16) 1_545 2_645
P2 Ca3 O9 P3 78.22(16) 1_545 2_645
P1 Ca3 O9 P3 -117.9(2) 1_545 2_645
O8 Ca3 O9 Ca2 40.02(7) . .
O7 Ca3 O9 Ca2 -39.72(6) . .
O3 Ca3 O9 Ca2 -119.63(9) 1_545 .
O5 Ca3 O9 Ca2 167.11(7) 1_545 .
O2 Ca3 O9 Ca2 105.94(15) 1_545 .
O11 Ca3 O9 Ca2 111.94(7) . .
O12 Ca3 O9 Ca2 -125.88(8) . .
O10 Ca3 O9 Ca2 -15.22(15) . .
P3 Ca3 O9 Ca2 139.60(5) 1_545 .
P2 Ca3 O9 Ca2 -126.31(5) 1_545 .
P1 Ca3 O9 Ca2 37.6(3) 1_545 .
O8 Ca3 O9 Ca1 136.11(8) . 3_675
O7 Ca3 O9 Ca1 56.37(7) . 3_675
O3 Ca3 O9 Ca1 -23.53(12) 1_545 3_675
O5 Ca3 O9 Ca1 -96.80(7) 1_545 3_675
O2 Ca3 O9 Ca1 -157.97(13) 1_545 3_675
O11 Ca3 O9 Ca1 -151.96(7) . 3_675
O12 Ca3 O9 Ca1 -29.78(7) . 3_675
O10 Ca3 O9 Ca1 80.87(14) . 3_675
P3 Ca3 O9 Ca1 -124.31(5) 1_545 3_675
P2 Ca3 O9 Ca1 -30.21(6) 1_545 3_675
P1 Ca3 O9 Ca1 133.6(2) 1_545 3_675
O7 Ca2 O9 P3 -164.22(17) . 2_645
O8 Ca2 O9 P3 116.00(16) . 2_645
O2 Ca2 O9 P3 50.0(3) . 2_645
O5 Ca2 O9 P3 -11.38(16) . 2_645
O3 Ca2 O9 P3 -83.78(18) . 2_645
O1 Ca2 O9 P3 171.27(12) . 2_645
O4 Ca2 O9 P3 -78.66(16) . 2_645
O6 Ca2 O9 P3 43.92(15) . 2_645
P1 Ca2 O9 P3 118.5(2) . 2_645
P2 Ca2 O9 P3 -77.97(15) . 2_645
P3 Ca2 O9 P3 16.08(15) . 2_645
O7 Ca2 O9 Ca3 40.00(7) . .
O8 Ca2 O9 Ca3 -39.77(7) . .
O2 Ca2 O9 Ca3 -105.82(15) . .
O5 Ca2 O9 Ca3 -167.16(7) . .
O3 Ca2 O9 Ca3 120.44(9) . .
O1 Ca2 O9 Ca3 15.49(14) . .
O4 Ca2 O9 Ca3 125.56(8) . .
O6 Ca2 O9 Ca3 -111.86(7) . .
P1 Ca2 O9 Ca3 -37.3(3) . .
P2 Ca2 O9 Ca3 126.26(5) . .
P3 Ca2 O9 Ca3 -139.70(5) . .
O7 Ca2 O9 Ca1 -56.12(7) . 3_675
O8 Ca2 O9 Ca1 -135.90(8) . 3_675
O2 Ca2 O9 Ca1 158.05(13) . 3_675
O5 Ca2 O9 Ca1 96.72(7) . 3_675
O3 Ca2 O9 Ca1 24.32(12) . 3_675
O1 Ca2 O9 Ca1 -80.64(13) . 3_675
O4 Ca2 O9 Ca1 29.44(6) . 3_675
O6 Ca2 O9 Ca1 152.02(8) . 3_675
P1 Ca2 O9 Ca1 -133.4(2) . 3_675
P2 Ca2 O9 Ca1 30.13(6) . 3_675
P3 Ca2 O9 Ca1 124.18(6) . 3_675
O8 Ca3 O10 P1 101.74(11) . 1_545
O9 Ca3 O10 P1 155.81(11) . 1_545
O7 Ca3 O10 P1 -178.90(13) . 1_545
O3 Ca3 O10 P1 -81.67(12) 1_545 1_545
O5 Ca3 O10 P1 -27.03(14) 1_545 1_545
O2 Ca3 O10 P1 6.81(9) 1_545 1_545
O11 Ca3 O10 P1 37.91(13) . 1_545
O12 Ca3 O10 P1 -108.42(12) . 1_545
P3 Ca3 O10 P1 6.02(13) 1_545 1_545
P2 Ca3 O10 P1 -91.55(10) 1_545 1_545
O8 Ca3 O10 Ca5 -39.86(9) . 1_655
O9 Ca3 O10 Ca5 14.22(17) . 1_655
O7 Ca3 O10 Ca5 39.51(8) . 1_655
O3 Ca3 O10 Ca5 136.73(10) 1_545 1_655
O5 Ca3 O10 Ca5 -168.63(7) 1_545 1_655
O2 Ca3 O10 Ca5 -134.79(12) 1_545 1_655
O11 Ca3 O10 Ca5 -103.69(9) . 1_655
O12 Ca3 O10 Ca5 109.99(9) . 1_655
P3 Ca3 O10 Ca5 -135.57(6) 1_545 1_655
P2 Ca3 O10 Ca5 126.86(7) 1_545 1_655
P1 Ca3 O10 Ca5 -141.60(15) 1_545 1_655
O8 Ca3 O10 Ca1 -161.14(9) . 1_545
O9 Ca3 O10 Ca1 -107.06(13) . 1_545
O7 Ca3 O10 Ca1 -81.77(9) . 1_545
O3 Ca3 O10 Ca1 15.45(8) 1_545 1_545
O5 Ca3 O10 Ca1 70.09(10) 1_545 1_545
O2 Ca3 O10 Ca1 103.94(11) 1_545 1_545
O11 Ca3 O10 Ca1 135.03(8) . 1_545
O12 Ca3 O10 Ca1 -11.29(11) . 1_545
P3 Ca3 O10 Ca1 103.15(7) 1_545 1_545
P2 Ca3 O10 Ca1 5.58(7) 1_545 1_545
P1 Ca3 O10 Ca1 97.12(13) 1_545 1_545
O8 Ca3 O11 P3 -179.53(12) . 1_545
O9 Ca3 O11 P3 101.16(11) . 1_545
O7 Ca3 O11 P3 155.52(11) . 1_545
O3 Ca3 O11 P3 -28.03(14) 1_545 1_545
O5 Ca3 O11 P3 6.29(10) 1_545 1_545
O2 Ca3 O11 P3 -82.04(11) 1_545 1_545
O12 Ca3 O11 P3 37.07(13) . 1_545
O10 Ca3 O11 P3 -109.28(11) . 1_545
P2 Ca3 O11 P3 4.88(13) 1_545 1_545
P1 Ca3 O11 P3 -92.39(10) 1_545 1_545
O8 Ca3 O11 Ca4 40.17(8) . 2_655
O9 Ca3 O11 Ca4 -39.15(8) . 2_655
O7 Ca3 O11 Ca4 15.22(16) . 2_655
O3 Ca3 O11 Ca4 -168.34(7) 1_545 2_655
O5 Ca3 O11 Ca4 -134.02(11) 1_545 2_655
O2 Ca3 O11 Ca4 137.66(10) 1_545 2_655
O12 Ca3 O11 Ca4 -103.24(9) . 2_655
O10 Ca3 O11 Ca4 110.42(9) . 2_655
P3 Ca3 O11 Ca4 -140.31(14) 1_545 2_655
P2 Ca3 O11 Ca4 -135.42(6) 1_545 2_655
P1 Ca3 O11 Ca4 127.30(7) 1_545 2_655
O8 Ca3 O11 Ca5 -81.61(8) . 2_645
O9 Ca3 O11 Ca5 -160.92(9) . 2_645
O7 Ca3 O11 Ca5 -106.56(13) . 2_645
O3 Ca3 O11 Ca5 69.89(10) 1_545 2_645
O5 Ca3 O11 Ca5 104.21(10) 1_545 2_645
O2 Ca3 O11 Ca5 15.88(8) 1_545 2_645
O12 Ca3 O11 Ca5 134.99(8) . 2_645
O10 Ca3 O11 Ca5 -11.36(10) . 2_645
P3 Ca3 O11 Ca5 97.92(12) 1_545 2_645
P2 Ca3 O11 Ca5 102.80(7) 1_545 2_645
P1 Ca3 O11 Ca5 5.53(7) 1_545 2_645
O5 Ca4 O12 P2 76.39(11) 1_545 1_545
O6 Ca4 O12 P2 165.55(12) 2_645 1_545
O11 Ca4 O12 P2 8.39(18) 2_645 1_545
O4 Ca4 O12 P2 -5.60(8) 1_545 1_545
Cl1B Ca4 O12 P2 -66.97(13) 3_565 1_545
Cl1A Ca4 O12 P2 -116.75(12) 3_565 1_545
O8 Ca4 O12 P2 170.40(9) 2_645 1_545
Cl1A Ca4 O12 P2 -128.82(13) . 1_545
Cl1B Ca4 O12 P2 -56.37(13) 1_545 1_545
P3 Ca4 O12 P2 87.40(10) 1_545 1_545
O5 Ca4 O12 Ca1 -124.60(13) 1_545 3_675
O6 Ca4 O12 Ca1 -35.44(11) 2_645 3_675
O11 Ca4 O12 Ca1 167.40(10) 2_645 3_675
O4 Ca4 O12 Ca1 153.42(15) 1_545 3_675
Cl1B Ca4 O12 Ca1 92.05(14) 3_565 3_675
Cl1A Ca4 O12 Ca1 42.26(11) 3_565 3_675
O8 Ca4 O12 Ca1 -30.6(2) 2_645 3_675
P2 Ca4 O12 Ca1 159.01(19) 1_545 3_675
Cl1A Ca4 O12 Ca1 30.19(10) . 3_675
Cl1B Ca4 O12 Ca1 102.64(13) 1_545 3_675
P3 Ca4 O12 Ca1 -113.59(10) 1_545 3_675
O5 Ca4 O12 Ca3 -16.03(8) 1_545 .
O6 Ca4 O12 Ca3 73.13(8) 2_645 .
O11 Ca4 O12 Ca3 -84.03(13) 2_645 .
O4 Ca4 O12 Ca3 -98.01(9) 1_545 .
Cl1B Ca4 O12 Ca3 -159.38(10) 3_565 .
Cl1A Ca4 O12 Ca3 150.83(10) 3_565 .
O8 Ca4 O12 Ca3 77.98(14) 2_645 .
P2 Ca4 O12 Ca3 -92.42(11) 1_545 .
Cl1A Ca4 O12 Ca3 138.76(10) . .
Cl1B Ca4 O12 Ca3 -148.79(10) 1_545 .
P3 Ca4 O12 Ca3 -5.02(7) 1_545 .
O8 Ca3 O12 P2 156.02(12) . 1_545
O9 Ca3 O12 P2 -179.11(13) . 1_545
O7 Ca3 O12 P2 101.82(12) . 1_545
O3 Ca3 O12 P2 7.04(10) 1_545 1_545
O5 Ca3 O12 P2 -81.53(12) 1_545 1_545
O2 Ca3 O12 P2 -27.41(15) 1_545 1_545
O11 Ca3 O12 P2 -108.52(12) . 1_545
O10 Ca3 O12 P2 37.62(14) . 1_545
P3 Ca3 O12 P2 -91.92(11) 1_545 1_545
P1 Ca3 O12 P2 5.60(14) 1_545 1_545
O8 Ca3 O12 Ca1 15.00(18) . 3_675
O9 Ca3 O12 Ca1 39.87(8) . 3_675
O7 Ca3 O12 Ca1 -39.20(9) . 3_675
O3 Ca3 O12 Ca1 -133.98(12) 1_545 3_675
O5 Ca3 O12 Ca1 137.45(11) 1_545 3_675
O2 Ca3 O12 Ca1 -168.43(7) 1_545 3_675
O11 Ca3 O12 Ca1 110.45(9) . 3_675
O10 Ca3 O12 Ca1 -103.40(9) . 3_675
P3 Ca3 O12 Ca1 127.06(7) 1_545 3_675
P2 Ca3 O12 Ca1 -141.02(16) 1_545 3_675
P1 Ca3 O12 Ca1 -135.42(6) 1_545 3_675
O8 Ca3 O12 Ca4 -106.76(14) . .
O9 Ca3 O12 Ca4 -81.89(9) . .
O7 Ca3 O12 Ca4 -160.96(9) . .
O3 Ca3 O12 Ca4 104.26(11) 1_545 .
O5 Ca3 O12 Ca4 15.69(8) 1_545 .
O2 Ca3 O12 Ca4 69.81(10) 1_545 .
O11 Ca3 O12 Ca4 -11.31(11) . .
O10 Ca3 O12 Ca4 134.83(8) . .
P3 Ca3 O12 Ca4 5.29(7) 1_545 .
P2 Ca3 O12 Ca4 97.22(13) 1_545 .
P1 Ca3 O12 Ca4 102.81(7) 1_545 .
Ca5 O1 P1 O10 143.3(2) 1_655 1_565
Ca1 O1 P1 O10 -8.54(12) . 1_565
Ca2 O1 P1 O10 -105.34(11) . 1_565
Ca5 O1 P1 O8 19.5(3) 1_655 2_755
Ca1 O1 P1 O8 -132.35(11) . 2_755
Ca2 O1 P1 O8 130.84(10) . 2_755
Ca5 O1 P1 O2 -102.2(2) 1_655 .
Ca1 O1 P1 O2 106.01(11) . .
Ca2 O1 P1 O2 9.20(12) . .
Ca5 O1 P1 Ca1 151.8(3) 1_655 .
Ca2 O1 P1 Ca1 -96.81(8) . .
Ca5 O1 P1 Ca2 -111.4(2) 1_655 .
Ca1 O1 P1 Ca2 96.81(8) . .
Ca5 O1 P1 Ca3 -152.07(17) 1_655 1_565
Ca1 O1 P1 Ca3 56.10(10) . 1_565
Ca2 O1 P1 Ca3 -40.71(9) . 1_565
Ca5 O1 P1 Ca5 -67.7(2) 1_655 2_655
Ca1 O1 P1 Ca5 140.41(6) . 2_655
Ca2 O1 P1 Ca5 43.61(10) . 2_655
Ca5 O1 P1 Ca4 66.6(2) 1_655 1_665
Ca1 O1 P1 Ca4 -85.22(7) . 1_665
Ca2 O1 P1 Ca4 177.97(7) . 1_665
Ca5 O2 P1 O10 -122.29(17) 2_655 1_565
Ca3 O2 P1 O10 11.10(15) 1_565 1_565
Ca2 O2 P1 O10 104.13(13) . 1_565
Ca5 O2 P1 O1 122.68(17) 2_655 .
Ca3 O2 P1 O1 -103.93(13) 1_565 .
Ca2 O2 P1 O1 -10.90(15) . .
Ca5 O2 P1 O8 0.5(2) 2_655 2_755
Ca3 O2 P1 O8 133.90(13) 1_565 2_755
Ca2 O2 P1 O8 -133.08(13) . 2_755
Ca5 O2 P1 Ca1 -179.80(11) 2_655 .
Ca3 O2 P1 Ca1 -46.41(13) 1_565 .
Ca2 O2 P1 Ca1 46.62(13) . .
Ca5 O2 P1 Ca2 133.6(2) 2_655 .
Ca3 O2 P1 Ca2 -93.03(10) 1_565 .
Ca5 O2 P1 Ca3 -133.4(2) 2_655 1_565
Ca2 O2 P1 Ca3 93.03(10) . 1_565
Ca3 O2 P1 Ca5 133.4(2) 1_565 2_655
Ca2 O2 P1 Ca5 -133.6(2) . 2_655
Ca5 O2 P1 Ca4 -0.2(7) 2_655 1_665
Ca3 O2 P1 Ca4 133.2(5) 1_565 1_665
Ca2 O2 P1 Ca4 -133.8(5) . 1_665
O3 Ca1 P1 O10 -94.63(14) . 1_565
O4 Ca1 P1 O10 -174.55(13) 3_675 1_565
O12 Ca1 P1 O10 -15.80(13) 3_675 1_565
O1 Ca1 P1 O10 169.94(14) . 1_565
Cl1A Ca1 P1 O10 56.67(13) 3_675 1_565
Cl1B Ca1 P1 O10 112.27(14) 3_675 1_565
Cl1A Ca1 P1 O10 45.16(13) 1_665 1_565
Cl1B Ca1 P1 O10 125.13(14) 1_655 1_565
P2 Ca1 P1 O10 -95.30(12) . 1_565
O3 Ca1 P1 O1 95.43(14) . .
O4 Ca1 P1 O1 15.51(13) 3_675 .
O12 Ca1 P1 O1 174.25(13) 3_675 .
O10 Ca1 P1 O1 -169.94(14) 1_565 .
Cl1A Ca1 P1 O1 -113.27(13) 3_675 .
Cl1B Ca1 P1 O1 -57.67(14) 3_675 .
Cl1A Ca1 P1 O1 -124.78(12) 1_665 .
Cl1B Ca1 P1 O1 -44.81(13) 1_655 .
P2 Ca1 P1 O1 94.76(12) . .
O3 Ca1 P1 O8 -179.92(19) . 2_755
O4 Ca1 P1 O8 100.16(18) 3_675 2_755
O12 Ca1 P1 O8 -101.09(18) 3_675 2_755
O1 Ca1 P1 O8 84.7(2) . 2_755
O10 Ca1 P1 O8 -85.3(2) 1_565 2_755
Cl1A Ca1 P1 O8 -28.62(18) 3_675 2_755
Cl1B Ca1 P1 O8 26.98(18) 3_675 2_755
Cl1A Ca1 P1 O8 -40.13(18) 1_665 2_755
Cl1B Ca1 P1 O8 39.84(18) 1_655 2_755
P2 Ca1 P1 O8 179.41(16) . 2_755
O3 Ca1 P1 O2 0.49(14) . .
O4 Ca1 P1 O2 -79.42(15) 3_675 .
O12 Ca1 P1 O2 79.32(15) 3_675 .
O1 Ca1 P1 O2 -94.93(16) . .
O10 Ca1 P1 O2 95.13(17) 1_565 .
Cl1A Ca1 P1 O2 151.80(14) 3_675 .
Cl1B Ca1 P1 O2 -152.61(14) 3_675 .
Cl1A Ca1 P1 O2 140.28(14) 1_665 .
Cl1B Ca1 P1 O2 -139.74(15) 1_655 .
P2 Ca1 P1 O2 -0.17(13) . .
O3 Ca1 P1 Ca2 33.56(8) . .
O4 Ca1 P1 Ca2 -46.36(7) 3_675 .
O12 Ca1 P1 Ca2 112.39(7) 3_675 .
O1 Ca1 P1 Ca2 -61.87(11) . .
O10 Ca1 P1 Ca2 128.19(12) 1_565 .
Cl1A Ca1 P1 Ca2 -175.14(6) 3_675 .
Cl1B Ca1 P1 Ca2 -119.54(8) 3_675 .
Cl1A Ca1 P1 Ca2 173.35(6) 1_665 .
Cl1B Ca1 P1 Ca2 -106.68(8) 1_655 .
P2 Ca1 P1 Ca2 32.89(3) . .
O3 Ca1 P1 Ca3 -32.41(8) . 1_565
O4 Ca1 P1 Ca3 -112.33(7) 3_675 1_565
O12 Ca1 P1 Ca3 46.42(7) 3_675 1_565
O1 Ca1 P1 Ca3 -127.84(12) . 1_565
O10 Ca1 P1 Ca3 62.22(12) 1_565 1_565
Cl1A Ca1 P1 Ca3 118.89(6) 3_675 1_565
Cl1B Ca1 P1 Ca3 174.49(8) 3_675 1_565
Cl1A Ca1 P1 Ca3 107.38(6) 1_665 1_565
Cl1B Ca1 P1 Ca3 -172.65(8) 1_655 1_565
P2 Ca1 P1 Ca3 -33.08(3) . 1_565
O3 Ca1 P1 Ca5 0.28(11) . 2_655
O4 Ca1 P1 Ca5 -79.64(10) 3_675 2_655
O12 Ca1 P1 Ca5 79.11(10) 3_675 2_655
O1 Ca1 P1 Ca5 -95.15(13) . 2_655
O10 Ca1 P1 Ca5 94.91(14) 1_565 2_655
Cl1A Ca1 P1 Ca5 151.58(9) 3_675 2_655
Cl1B Ca1 P1 Ca5 -152.82(11) 3_675 2_655
Cl1A Ca1 P1 Ca5 140.07(9) 1_665 2_655
Cl1B Ca1 P1 Ca5 -139.96(10) 1_655 2_655
P2 Ca1 P1 Ca5 -0.39(9) . 2_655
O3 Ca1 P1 Ca4 -179.41(8) . 1_665
O4 Ca1 P1 Ca4 100.67(7) 3_675 1_665
O12 Ca1 P1 Ca4 -100.58(7) 3_675 1_665
O1 Ca1 P1 Ca4 85.16(11) . 1_665
O10 Ca1 P1 Ca4 -84.78(12) 1_565 1_665
Cl1A Ca1 P1 Ca4 -28.11(6) 3_675 1_665
Cl1B Ca1 P1 Ca4 27.49(8) 3_675 1_665
Cl1A Ca1 P1 Ca4 -39.62(6) 1_665 1_665
Cl1B Ca1 P1 Ca4 40.35(8) 1_655 1_665
P2 Ca1 P1 Ca4 179.92(3) . 1_665
O7 Ca2 P1 O10 97.34(13) . 1_565
O9 Ca2 P1 O10 172.0(3) . 1_565
O8 Ca2 P1 O10 174.40(13) . 1_565
O2 Ca2 P1 O10 -93.43(17) . 1_565
O5 Ca2 P1 O10 -59.04(13) . 1_565
O3 Ca2 P1 O10 11.35(13) . 1_565
O1 Ca2 P1 O10 98.60(13) . 1_565
O4 Ca2 P1 O10 11.28(14) . 1_565
O6 Ca2 P1 O10 -114.93(13) . 1_565
P2 Ca2 P1 O10 8.26(12) . 1_565
P3 Ca2 P1 O10 -86.28(12) . 1_565
O7 Ca2 P1 O1 -1.26(12) . .
O9 Ca2 P1 O1 73.4(3) . .
O8 Ca2 P1 O1 75.80(12) . .
O2 Ca2 P1 O1 167.97(16) . .
O5 Ca2 P1 O1 -157.63(12) . .
O3 Ca2 P1 O1 -87.24(12) . .
O4 Ca2 P1 O1 -87.32(13) . .
O6 Ca2 P1 O1 146.47(11) . .
P2 Ca2 P1 O1 -90.34(11) . .
P3 Ca2 P1 O1 175.12(11) . .
O7 Ca2 P1 O8 -93.15(15) . 2_755
O9 Ca2 P1 O8 -18.5(3) . 2_755
O8 Ca2 P1 O8 -16.10(15) . 2_755
O2 Ca2 P1 O8 76.08(17) . 2_755
O5 Ca2 P1 O8 110.47(15) . 2_755
O3 Ca2 P1 O8 -179.14(16) . 2_755
O1 Ca2 P1 O8 -91.89(18) . 2_755
O4 Ca2 P1 O8 -179.21(14) . 2_755
O6 Ca2 P1 O8 54.58(15) . 2_755
P2 Ca2 P1 O8 177.76(14) . 2_755
P3 Ca2 P1 O8 83.22(14) . 2_755
O7 Ca2 P1 O2 -169.23(14) . .
O9 Ca2 P1 O2 -94.6(3) . .
O8 Ca2 P1 O2 -92.17(13) . .
O5 Ca2 P1 O2 34.40(13) . .
O3 Ca2 P1 O2 104.79(14) . .
O1 Ca2 P1 O2 -167.97(16) . .
O4 Ca2 P1 O2 104.71(14) . .
O6 Ca2 P1 O2 -21.50(13) . .
P2 Ca2 P1 O2 101.69(12) . .
P3 Ca2 P1 O2 7.15(13) . .
O7 Ca2 P1 Ca1 54.09(6) . .
O9 Ca2 P1 Ca1 128.7(3) . .
O8 Ca2 P1 Ca1 131.15(6) . .
O2 Ca2 P1 Ca1 -136.68(13) . .
O5 Ca2 P1 Ca1 -102.28(5) . .
O3 Ca2 P1 Ca1 -31.89(6) . .
O1 Ca2 P1 Ca1 55.35(10) . .
O4 Ca2 P1 Ca1 -31.96(7) . .
O6 Ca2 P1 Ca1 -158.18(5) . .
P2 Ca2 P1 Ca1 -34.99(3) . .
P3 Ca2 P1 Ca1 -129.53(3) . .
O7 Ca2 P1 Ca3 136.41(7) . 1_565
O9 Ca2 P1 Ca3 -148.9(3) . 1_565
O8 Ca2 P1 Ca3 -146.53(6) . 1_565
O2 Ca2 P1 Ca3 -54.36(12) . 1_565
O5 Ca2 P1 Ca3 -19.97(5) . 1_565
O3 Ca2 P1 Ca3 50.42(6) . 1_565
O1 Ca2 P1 Ca3 137.67(11) . 1_565
O4 Ca2 P1 Ca3 50.35(7) . 1_565
O6 Ca2 P1 Ca3 -75.86(5) . 1_565
P2 Ca2 P1 Ca3 47.33(2) . 1_565
P3 Ca2 P1 Ca3 -47.21(2) . 1_565
O7 Ca2 P1 Ca5 -143.90(6) . 2_655
O9 Ca2 P1 Ca5 -69.3(3) . 2_655
O8 Ca2 P1 Ca5 -66.84(6) . 2_655
O2 Ca2 P1 Ca5 25.33(12) . 2_655
O5 Ca2 P1 Ca5 59.73(5) . 2_655
O3 Ca2 P1 Ca5 130.12(6) . 2_655
O1 Ca2 P1 Ca5 -142.64(11) . 2_655
O4 Ca2 P1 Ca5 130.04(7) . 2_655
O6 Ca2 P1 Ca5 3.83(5) . 2_655
P2 Ca2 P1 Ca5 127.02(3) . 2_655
P3 Ca2 P1 Ca5 32.48(3) . 2_655
O7 Ca2 P1 Ca4 -4.44(8) . 1_665
O9 Ca2 P1 Ca4 70.2(3) . 1_665
O8 Ca2 P1 Ca4 72.62(7) . 1_665
O2 Ca2 P1 Ca4 164.79(14) . 1_665
O5 Ca2 P1 Ca4 -160.81(6) . 1_665
O3 Ca2 P1 Ca4 -90.42(7) . 1_665
O1 Ca2 P1 Ca4 -3.18(10) . 1_665
O4 Ca2 P1 Ca4 -90.49(8) . 1_665
O6 Ca2 P1 Ca4 143.29(6) . 1_665
P2 Ca2 P1 Ca4 -93.52(5) . 1_665
P3 Ca2 P1 Ca4 171.94(4) . 1_665
Ca1 O4 P2 O12 143.9(2) 3_675 1_565
Ca4 O4 P2 O12 -8.28(12) 1_565 1_565
Ca2 O4 P2 O12 -104.74(11) . 1_565
Ca1 O4 P2 O7 19.5(3) 3_675 3_675
Ca4 O4 P2 O7 -132.66(11) 1_565 3_675
Ca2 O4 P2 O7 130.88(11) . 3_675
Ca1 O4 P2 O3 -102.4(2) 3_675 .
Ca4 O4 P2 O3 105.40(11) 1_565 .
Ca2 O4 P2 O3 8.94(13) . .
Ca1 O4 P2 Ca4 152.2(2) 3_675 1_565
Ca2 O4 P2 Ca4 -96.46(8) . 1_565
Ca1 O4 P2 Ca2 -111.4(2) 3_675 .
Ca4 O4 P2 Ca2 96.46(8) 1_565 .
Ca1 O4 P2 Ca3 -151.88(16) 3_675 1_565
Ca4 O4 P2 Ca3 55.94(9) 1_565 1_565
Ca2 O4 P2 Ca3 -40.52(9) . 1_565
Ca1 O4 P2 Ca1 -67.3(2) 3_675 .
Ca4 O4 P2 Ca1 140.48(5) 1_565 .
Ca2 O4 P2 Ca1 44.02(10) . .
Ca1 O4 P2 Ca5 66.83(19) 3_675 3_575
Ca4 O4 P2 Ca5 -85.34(6) 1_565 3_575
Ca2 O4 P2 Ca5 178.20(7) . 3_575
Ca1 O3 P2 O12 -123.87(17) . 1_565
Ca3 O3 P2 O12 11.40(16) 1_565 1_565
Ca2 O3 P2 O12 104.51(14) . 1_565
Ca1 O3 P2 O4 121.10(17) . .
Ca3 O3 P2 O4 -103.63(14) 1_565 .
Ca2 O3 P2 O4 -10.51(15) . .
Ca1 O3 P2 O7 -1.3(2) . 3_675
Ca3 O3 P2 O7 134.00(14) 1_565 3_675
Ca2 O3 P2 O7 -132.88(14) . 3_675
Ca1 O3 P2 Ca4 179.20(11) . 1_565
Ca3 O3 P2 Ca4 -45.53(14) 1_565 1_565
Ca2 O3 P2 Ca4 47.58(13) . 1_565
Ca1 O3 P2 Ca2 131.6(2) . .
Ca3 O3 P2 Ca2 -93.11(10) 1_565 .
Ca1 O3 P2 Ca3 -135.3(2) . 1_565
Ca2 O3 P2 Ca3 93.11(10) . 1_565
Ca3 O3 P2 Ca1 135.3(2) 1_565 .
Ca2 O3 P2 Ca1 -131.6(2) . .
Ca1 O3 P2 Ca5 -5.2(7) . 3_575
Ca3 O3 P2 Ca5 130.1(5) 1_565 3_575
Ca2 O3 P2 Ca5 -136.8(5) . 3_575
O7 Ca2 P2 O12 174.65(13) . 1_565
O9 Ca2 P2 O12 97.70(13) . 1_565
O8 Ca2 P2 O12 171.3(3) . 1_565
O2 Ca2 P2 O12 -59.00(13) . 1_565
O5 Ca2 P2 O12 11.74(13) . 1_565
O3 Ca2 P2 O12 -92.43(17) . 1_565
O1 Ca2 P2 O12 -114.87(12) . 1_565
O4 Ca2 P2 O12 99.08(13) . 1_565
O6 Ca2 P2 O12 11.48(14) . 1_565
P1 Ca2 P2 O12 -86.28(12) . 1_565
P3 Ca2 P2 O12 8.29(12) . 1_565
O7 Ca2 P2 O4 75.56(12) . .
O9 Ca2 P2 O4 -1.38(12) . .
O8 Ca2 P2 O4 72.2(3) . .
O2 Ca2 P2 O4 -158.08(12) . .
O5 Ca2 P2 O4 -87.34(12) . .
O3 Ca2 P2 O4 168.49(17) . .
O1 Ca2 P2 O4 146.05(12) . .
O6 Ca2 P2 O4 -87.60(13) . .
P1 Ca2 P2 O4 174.64(11) . .
P3 Ca2 P2 O4 -90.79(11) . .
O7 Ca2 P2 O7 -16.22(18) . 3_675
O9 Ca2 P2 O7 -93.16(15) . 3_675
O8 Ca2 P2 O7 -19.6(3) . 3_675
O2 Ca2 P2 O7 110.14(14) . 3_675
O5 Ca2 P2 O7 -179.12(15) . 3_675
O3 Ca2 P2 O7 76.71(18) . 3_675
O1 Ca2 P2 O7 54.27(15) . 3_675
O4 Ca2 P2 O7 -91.78(18) . 3_675
O6 Ca2 P2 O7 -179.38(14) . 3_675
P1 Ca2 P2 O7 82.86(14) . 3_675
P3 Ca2 P2 O7 177.43(14) . 3_675
O7 Ca2 P2 O3 -92.92(13) . .
O9 Ca2 P2 O3 -169.87(14) . .
O8 Ca2 P2 O3 -96.3(3) . .
O2 Ca2 P2 O3 33.43(13) . .
O5 Ca2 P2 O3 104.17(14) . .
O1 Ca2 P2 O3 -22.44(13) . .
O4 Ca2 P2 O3 -168.49(17) . .
O6 Ca2 P2 O3 103.91(14) . .
P1 Ca2 P2 O3 6.15(12) . .
P3 Ca2 P2 O3 100.72(12) . .
O7 Ca2 P2 Ca4 131.27(6) . 1_565
O9 Ca2 P2 Ca4 54.33(6) . 1_565
O8 Ca2 P2 Ca4 127.9(2) . 1_565
O2 Ca2 P2 Ca4 -102.37(5) . 1_565
O5 Ca2 P2 Ca4 -31.64(6) . 1_565
O3 Ca2 P2 Ca4 -135.80(13) . 1_565
O1 Ca2 P2 Ca4 -158.24(6) . 1_565
O4 Ca2 P2 Ca4 55.71(11) . 1_565
O6 Ca2 P2 Ca4 -31.89(7) . 1_565
P1 Ca2 P2 Ca4 -129.65(3) . 1_565
P3 Ca2 P2 Ca4 -35.08(3) . 1_565
O7 Ca2 P2 Ca3 -146.42(6) . 1_565
O9 Ca2 P2 Ca3 136.64(7) . 1_565
O8 Ca2 P2 Ca3 -149.8(2) . 1_565
O2 Ca2 P2 Ca3 -20.06(5) . 1_565
O5 Ca2 P2 Ca3 50.68(6) . 1_565
O3 Ca2 P2 Ca3 -53.49(12) . 1_565
O1 Ca2 P2 Ca3 -75.93(5) . 1_565
O4 Ca2 P2 Ca3 138.02(11) . 1_565
O6 Ca2 P2 Ca3 50.42(6) . 1_565
P1 Ca2 P2 Ca3 -47.34(2) . 1_565
P3 Ca2 P2 Ca3 47.23(2) . 1_565
O7 Ca2 P2 Ca1 -66.67(6) . .
O9 Ca2 P2 Ca1 -143.62(6) . .
O8 Ca2 P2 Ca1 -70.0(2) . .
O2 Ca2 P2 Ca1 59.68(5) . .
O5 Ca2 P2 Ca1 130.42(6) . .
O3 Ca2 P2 Ca1 26.25(12) . .
O1 Ca2 P2 Ca1 3.81(6) . .
O4 Ca2 P2 Ca1 -142.24(11) . .
O6 Ca2 P2 Ca1 130.16(7) . .
P1 Ca2 P2 Ca1 32.40(3) . .
P3 Ca2 P2 Ca1 126.97(3) . .
O7 Ca2 P2 Ca5 72.74(7) . 3_575
O9 Ca2 P2 Ca5 -4.20(8) . 3_575
O8 Ca2 P2 Ca5 69.4(3) . 3_575
O2 Ca2 P2 Ca5 -160.91(6) . 3_575
O5 Ca2 P2 Ca5 -90.17(7) . 3_575
O3 Ca2 P2 Ca5 165.66(14) . 3_575
O1 Ca2 P2 Ca5 143.23(6) . 3_575
O4 Ca2 P2 Ca5 -2.82(11) . 3_575
O6 Ca2 P2 Ca5 -90.43(8) . 3_575
P1 Ca2 P2 Ca5 171.81(4) . 3_575
P3 Ca2 P2 Ca5 -93.62(5) . 3_575
O3 Ca1 P2 O12 70.3(2) . 1_565
O4 Ca1 P2 O12 -178.06(13) 3_675 1_565
O12 Ca1 P2 O12 -38.44(16) 3_675 1_565
O1 Ca1 P2 O12 101.26(12) . 1_565
O10 Ca1 P2 O12 43.00(12) 1_565 1_565
Cl1A Ca1 P2 O12 -12.3(2) 3_675 1_565
Cl1B Ca1 P2 O12 155.2(3) 3_675 1_565
O9 Ca1 P2 O12 -108.10(12) 3_675 1_565
P1 Ca1 P2 O12 71.94(11) . 1_565
Cl1A Ca1 P2 O12 -13.85(16) 1_665 1_565
Cl1B Ca1 P2 O12 158.21(19) 1_655 1_565
O3 Ca1 P2 O4 -74.1(2) . .
O4 Ca1 P2 O4 37.51(15) 3_675 .
O12 Ca1 P2 O4 177.13(13) 3_675 .
O1 Ca1 P2 O4 -43.17(12) . .
O10 Ca1 P2 O4 -101.42(12) 1_565 .
Cl1A Ca1 P2 O4 -156.7(2) 3_675 .
Cl1B Ca1 P2 O4 10.7(3) 3_675 .
O9 Ca1 P2 O4 107.47(12) 3_675 .
P1 Ca1 P2 O4 -72.48(11) . .
Cl1A Ca1 P2 O4 -158.28(15) 1_665 .
Cl1B Ca1 P2 O4 13.78(19) 1_655 .
O3 Ca1 P2 O7 178.8(2) . 3_675
O4 Ca1 P2 O7 -69.57(13) 3_675 3_675
O12 Ca1 P2 O7 70.05(13) 3_675 3_675
O1 Ca1 P2 O7 -150.25(13) . 3_675
O10 Ca1 P2 O7 151.49(13) 1_565 3_675
Cl1A Ca1 P2 O7 96.2(2) 3_675 3_675
Cl1B Ca1 P2 O7 -96.4(3) 3_675 3_675
O9 Ca1 P2 O7 0.39(13) 3_675 3_675
P1 Ca1 P2 O7 -179.57(12) . 3_675
Cl1A Ca1 P2 O7 94.64(16) 1_665 3_675
Cl1B Ca1 P2 O7 -93.30(19) 1_655 3_675
O4 Ca1 P2 O3 111.6(2) 3_675 .
O12 Ca1 P2 O3 -108.7(2) 3_675 .
O1 Ca1 P2 O3 31.0(2) . .
O10 Ca1 P2 O3 -27.3(2) 1_565 .
Cl1A Ca1 P2 O3 -82.6(3) 3_675 .
Cl1B Ca1 P2 O3 84.9(3) 3_675 .
O9 Ca1 P2 O3 -178.4(2) 3_675 .
P1 Ca1 P2 O3 1.65(19) . .
Cl1A Ca1 P2 O3 -84.1(2) 1_665 .
Cl1B Ca1 P2 O3 87.9(2) 1_655 .
O3 Ca1 P2 Ca4 -1.37(18) . 1_565
O4 Ca1 P2 Ca4 110.28(10) 3_675 1_565
O12 Ca1 P2 Ca4 -110.10(10) 3_675 1_565
O1 Ca1 P2 Ca4 29.60(10) . 1_565
O10 Ca1 P2 Ca4 -28.66(10) 1_565 1_565
Cl1A Ca1 P2 Ca4 -84.0(2) 3_675 1_565
Cl1B Ca1 P2 Ca4 83.5(3) 3_675 1_565
O9 Ca1 P2 Ca4 -179.76(9) 3_675 1_565
P1 Ca1 P2 Ca4 0.28(9) . 1_565
Cl1A Ca1 P2 Ca4 -85.51(14) 1_665 1_565
Cl1B Ca1 P2 Ca4 86.55(17) 1_655 1_565
O3 Ca1 P2 Ca2 -35.16(19) . .
O4 Ca1 P2 Ca2 76.48(6) 3_675 .
O12 Ca1 P2 Ca2 -143.90(7) 3_675 .
O1 Ca1 P2 Ca2 -4.20(6) . .
O10 Ca1 P2 Ca2 -62.45(6) 1_565 .
Cl1A Ca1 P2 Ca2 -117.77(18) 3_675 .
Cl1B Ca1 P2 Ca2 49.7(2) 3_675 .
O9 Ca1 P2 Ca2 146.44(6) 3_675 .
P1 Ca1 P2 Ca2 -33.51(3) . .
Cl1A Ca1 P2 Ca2 -119.31(12) 1_665 .
Cl1B Ca1 P2 Ca2 52.75(16) 1_655 .
O3 Ca1 P2 Ca3 32.06(19) . 1_565
O4 Ca1 P2 Ca3 143.71(7) 3_675 1_565
O12 Ca1 P2 Ca3 -76.67(6) 3_675 1_565
O1 Ca1 P2 Ca3 63.03(6) . 1_565
O10 Ca1 P2 Ca3 4.77(6) 1_565 1_565
Cl1A Ca1 P2 Ca3 -50.54(18) 3_675 1_565
Cl1B Ca1 P2 Ca3 116.9(2) 3_675 1_565
O9 Ca1 P2 Ca3 -146.33(6) 3_675 1_565
P1 Ca1 P2 Ca3 33.71(3) . 1_565
Cl1A Ca1 P2 Ca3 -52.08(12) 1_665 1_565
Cl1B Ca1 P2 Ca3 119.98(16) 1_655 1_565
O3 Ca1 P2 Ca5 178.4(2) . 3_575
O4 Ca1 P2 Ca5 -69.95(8) 3_675 3_575
O12 Ca1 P2 Ca5 69.66(8) 3_675 3_575
O1 Ca1 P2 Ca5 -150.64(7) . 3_575
O10 Ca1 P2 Ca5 151.11(7) 1_565 3_575
Cl1A Ca1 P2 Ca5 95.79(19) 3_675 3_575
Cl1B Ca1 P2 Ca5 -96.7(2) 3_675 3_575
O9 Ca1 P2 Ca5 0.00(7) 3_675 3_575
P1 Ca1 P2 Ca5 -179.95(5) . 3_575
Cl1A Ca1 P2 Ca5 94.26(13) 1_665 3_575
Cl1B Ca1 P2 Ca5 -93.68(16) 1_655 3_575
Ca4 O6 P3 O11 144.0(2) 2_655 1_565
Ca5 O6 P3 O11 -8.18(12) 2_655 1_565
Ca2 O6 P3 O11 -104.55(11) . 1_565
Ca4 O6 P3 O9 19.5(3) 2_655 2_655
Ca5 O6 P3 O9 -132.73(11) 2_655 2_655
Ca2 O6 P3 O9 130.90(10) . 2_655
Ca4 O6 P3 O5 -101.8(2) 2_655 .
Ca5 O6 P3 O5 105.94(12) 2_655 .
Ca2 O6 P3 O5 9.57(12) . .
Ca4 O6 P3 Ca5 152.2(3) 2_655 2_655
Ca2 O6 P3 Ca5 -96.37(9) . 2_655
Ca4 O6 P3 Ca3 -151.74(19) 2_655 1_565
Ca5 O6 P3 Ca3 56.05(11) 2_655 1_565
Ca2 O6 P3 Ca3 -40.32(9) . 1_565
Ca4 O6 P3 Ca2 -111.4(3) 2_655 .
Ca5 O6 P3 Ca2 96.37(9) 2_655 .
Ca4 O6 P3 Ca4 -67.1(3) 2_655 1_565
Ca5 O6 P3 Ca4 140.67(6) 2_655 1_565
Ca2 O6 P3 Ca4 44.30(10) . 1_565
Ca4 O6 P3 Ca1 66.8(2) 2_655 4_586
Ca5 O6 P3 Ca1 -85.37(8) 2_655 4_586
Ca2 O6 P3 Ca1 178.26(7) . 4_586
Ca4 O5 P3 O11 -123.53(16) 1_565 1_565
Ca3 O5 P3 O11 10.19(16) 1_565 1_565
Ca2 O5 P3 O11 103.36(14) . 1_565
Ca4 O5 P3 O6 121.75(16) 1_565 .
Ca3 O5 P3 O6 -104.54(14) 1_565 .
Ca2 O5 P3 O6 -11.36(15) . .
Ca4 O5 P3 O9 0.1(3) 1_565 2_655
Ca3 O5 P3 O9 133.83(13) 1_565 2_655
Ca2 O5 P3 O9 -132.99(13) . 2_655
Ca4 O5 P3 Ca5 179.78(11) 1_565 2_655
Ca3 O5 P3 Ca5 -46.51(14) 1_565 2_655
Ca2 O5 P3 Ca5 46.67(13) . 2_655
Ca4 O5 P3 Ca3 -133.7(2) 1_565 1_565
Ca2 O5 P3 Ca3 93.18(10) . 1_565
Ca4 O5 P3 Ca2 133.1(2) 1_565 .
Ca3 O5 P3 Ca2 -93.18(10) 1_565 .
Ca3 O5 P3 Ca4 133.7(2) 1_565 1_565
Ca2 O5 P3 Ca4 -133.1(2) . 1_565
Ca4 O5 P3 Ca1 0.2(7) 1_565 4_586
Ca3 O5 P3 Ca1 133.9(5) 1_565 4_586
Ca2 O5 P3 Ca1 -132.9(5) . 4_586
O7 Ca2 P3 O11 172.8(3) . 1_565
O9 Ca2 P3 O11 174.03(11) . 1_565
O8 Ca2 P3 O11 97.39(12) . 1_565
O2 Ca2 P3 O11 11.48(12) . 1_565
O5 Ca2 P3 O11 -93.66(17) . 1_565
O3 Ca2 P3 O11 -59.34(12) . 1_565
O1 Ca2 P3 O11 10.66(12) . 1_565
O4 Ca2 P3 O11 -115.24(11) . 1_565
O6 Ca2 P3 O11 98.85(13) . 1_565
P1 Ca2 P3 O11 7.90(11) . 1_565
P2 Ca2 P3 O11 -86.77(11) . 1_565
O7 Ca2 P3 O6 74.0(3) . .
O9 Ca2 P3 O6 75.18(12) . .
O8 Ca2 P3 O6 -1.46(12) . .
O2 Ca2 P3 O6 -87.37(12) . .
O5 Ca2 P3 O6 167.49(17) . .
O3 Ca2 P3 O6 -158.19(12) . .
O1 Ca2 P3 O6 -88.19(13) . .
O4 Ca2 P3 O6 145.91(12) . .
P1 Ca2 P3 O6 -90.95(11) . .
P2 Ca2 P3 O6 174.38(11) . .
O7 Ca2 P3 O9 -17.5(3) . 2_655
O9 Ca2 P3 O9 -16.24(15) . 2_655
O8 Ca2 P3 O9 -92.88(15) . 2_655
O2 Ca2 P3 O9 -178.79(15) . 2_655
O5 Ca2 P3 O9 76.07(17) . 2_655
O3 Ca2 P3 O9 110.39(14) . 2_655
O1 Ca2 P3 O9 -179.61(14) . 2_655
O4 Ca2 P3 O9 54.49(15) . 2_655
O6 Ca2 P3 O9 -91.42(18) . 2_655
P1 Ca2 P3 O9 177.62(14) . 2_655
P2 Ca2 P3 O9 82.95(14) . 2_655
O7 Ca2 P3 O5 -93.5(3) . .
O9 Ca2 P3 O5 -92.31(13) . .
O8 Ca2 P3 O5 -168.95(13) . .
O2 Ca2 P3 O5 105.14(13) . .
O3 Ca2 P3 O5 34.32(13) . .
O1 Ca2 P3 O5 104.32(14) . .
O4 Ca2 P3 O5 -21.58(13) . .
O6 Ca2 P3 O5 -167.49(17) . .
P1 Ca2 P3 O5 101.56(13) . .
P2 Ca2 P3 O5 6.89(12) . .
O7 Ca2 P3 Ca5 129.9(3) . 2_655
O9 Ca2 P3 Ca5 131.08(6) . 2_655
O8 Ca2 P3 Ca5 54.44(6) . 2_655
O2 Ca2 P3 Ca5 -31.47(6) . 2_655
O5 Ca2 P3 Ca5 -136.61(13) . 2_655
O3 Ca2 P3 Ca5 -102.29(5) . 2_655
O1 Ca2 P3 Ca5 -32.29(6) . 2_655
O4 Ca2 P3 Ca5 -158.19(6) . 2_655
O6 Ca2 P3 Ca5 55.90(10) . 2_655
P1 Ca2 P3 Ca5 -35.05(3) . 2_655
P2 Ca2 P3 Ca5 -129.72(3) . 2_655
O7 Ca2 P3 Ca3 -147.7(3) . 1_565
O9 Ca2 P3 Ca3 -146.53(6) . 1_565
O8 Ca2 P3 Ca3 136.83(6) . 1_565
O2 Ca2 P3 Ca3 50.92(6) . 1_565
O5 Ca2 P3 Ca3 -54.22(12) . 1_565
O3 Ca2 P3 Ca3 -19.90(5) . 1_565
O1 Ca2 P3 Ca3 50.10(6) . 1_565
O4 Ca2 P3 Ca3 -75.80(5) . 1_565
O6 Ca2 P3 Ca3 138.29(11) . 1_565
P1 Ca2 P3 Ca3 47.34(2) . 1_565
P2 Ca2 P3 Ca3 -47.33(2) . 1_565
O7 Ca2 P3 Ca4 -67.9(3) . 1_565
O9 Ca2 P3 Ca4 -66.69(5) . 1_565
O8 Ca2 P3 Ca4 -143.34(6) . 1_565
O2 Ca2 P3 Ca4 130.75(6) . 1_565
O5 Ca2 P3 Ca4 25.61(12) . 1_565
O3 Ca2 P3 Ca4 59.94(5) . 1_565
O1 Ca2 P3 Ca4 129.93(6) . 1_565
O4 Ca2 P3 Ca4 4.03(5) . 1_565
O6 Ca2 P3 Ca4 -141.88(11) . 1_565
P1 Ca2 P3 Ca4 127.17(3) . 1_565
P2 Ca2 P3 Ca4 32.50(3) . 1_565
O7 Ca2 P3 Ca1 71.3(3) . 4_586
O9 Ca2 P3 Ca1 72.48(7) . 4_586
O8 Ca2 P3 Ca1 -4.17(8) . 4_586
O2 Ca2 P3 Ca1 -90.08(7) . 4_586
O5 Ca2 P3 Ca1 164.79(14) . 4_586
O3 Ca2 P3 Ca1 -160.89(6) . 4_586
O1 Ca2 P3 Ca1 -90.89(8) . 4_586
O4 Ca2 P3 Ca1 143.20(7) . 4_586
O6 Ca2 P3 Ca1 -2.71(10) . 4_586
P1 Ca2 P3 Ca1 -93.66(5) . 4_586
P2 Ca2 P3 Ca1 171.67(4) . 4_586
O2 Ca5 Cl1A Cl1A 49.0(8) 2_645 3_565
O1 Ca5 Cl1A Cl1A -152.4(7) 1_455 3_565
O10 Ca5 Cl1A Cl1A -16.4(7) 1_455 3_565
O11 Ca5 Cl1A Cl1A 122.4(7) 2_655 3_565
O6 Ca5 Cl1A Cl1A 70.0(7) 2_645 3_565
Cl1B Ca5 Cl1A Cl1A -176.2(9) . 3_565
O7 Ca5 Cl1A Cl1A -81.9(7) 1_455 3_565
P3 Ca5 Cl1A Cl1A 96.0(7) 2_645 3_565
Cl1B Ca5 Cl1A Cl1A -177.1(7) 3_575 3_565
P1 Ca5 Cl1A Cl1A 10.7(9) 2_645 3_565
O2 Ca5 Cl1A Ca1 -83.32(16) 2_645 3_675
O1 Ca5 Cl1A Ca1 75.28(15) 1_455 3_675
O10 Ca5 Cl1A Ca1 -148.79(12) 1_455 3_675
O11 Ca5 Cl1A Ca1 -9.95(11) 2_655 3_675
O6 Ca5 Cl1A Ca1 -62.41(10) 2_645 3_675
Cl1B Ca5 Cl1A Ca1 51.47(14) . 3_675
O7 Ca5 Cl1A Ca1 145.73(9) 1_455 3_675
P3 Ca5 Cl1A Ca1 -36.38(9) 2_645 3_675
Cl1A Ca5 Cl1A Ca1 -132.4(8) 3_565 3_675
Cl1B Ca5 Cl1A Ca1 50.51(13) 3_575 3_675
P1 Ca5 Cl1A Ca1 -121.63(12) 2_645 3_675
O2 Ca5 Cl1A Ca4 174.71(10) 2_645 3_565
O1 Ca5 Cl1A Ca4 -26.69(16) 1_455 3_565
O10 Ca5 Cl1A Ca4 109.24(11) 1_455 3_565
O11 Ca5 Cl1A Ca4 -111.92(10) 2_655 3_565
O6 Ca5 Cl1A Ca4 -164.38(13) 2_645 3_565
Cl1B Ca5 Cl1A Ca4 -50.51(14) . 3_565
O7 Ca5 Cl1A Ca4 43.76(10) 1_455 3_565
P3 Ca5 Cl1A Ca4 -138.35(9) 2_645 3_565
Cl1A Ca5 Cl1A Ca4 125.7(8) 3_565 3_565
Cl1B Ca5 Cl1A Ca4 -51.46(13) 3_575 3_565
P1 Ca5 Cl1A Ca4 136.40(11) 2_645 3_565
O2 Ca5 Cl1A Ca4 4.26(19) 2_645 .
O1 Ca5 Cl1A Ca4 162.86(8) 1_455 .
O10 Ca5 Cl1A Ca4 -61.21(8) 1_455 .
O11 Ca5 Cl1A Ca4 77.63(8) 2_655 .
O6 Ca5 Cl1A Ca4 25.17(7) 2_645 .
Cl1B Ca5 Cl1A Ca4 139.0(2) . .
O7 Ca5 Cl1A Ca4 -126.69(8) 1_455 .
P3 Ca5 Cl1A Ca4 51.20(6) 2_645 .
Cl1A Ca5 Cl1A Ca4 -44.8(7) 3_565 .
Cl1B Ca5 Cl1A Ca4 138.09(8) 3_575 .
P1 Ca5 Cl1A Ca4 -34.1(2) 2_645 .
O2 Ca5 Cl1A Ca5 49.0(8) 2_645 3_565
O1 Ca5 Cl1A Ca5 -152.4(7) 1_455 3_565
O10 Ca5 Cl1A Ca5 -16.4(7) 1_455 3_565
O11 Ca5 Cl1A Ca5 122.4(7) 2_655 3_565
O6 Ca5 Cl1A Ca5 70.0(7) 2_645 3_565
Cl1B Ca5 Cl1A Ca5 -176.2(9) . 3_565
O7 Ca5 Cl1A Ca5 -81.9(7) 1_455 3_565
P3 Ca5 Cl1A Ca5 96.0(7) 2_645 3_565
Cl1A Ca5 Cl1A Ca5 0 3_565 3_565
Cl1B Ca5 Cl1A Ca5 -177.1(7) 3_575 3_565
P1 Ca5 Cl1A Ca5 10.7(9) 2_645 3_565
O2 Ca5 Cl1A Ca1 88.05(16) 2_645 1_445
O1 Ca5 Cl1A Ca1 -113.35(9) 1_455 1_445
O10 Ca5 Cl1A Ca1 22.59(7) 1_455 1_445
O11 Ca5 Cl1A Ca1 161.43(8) 2_655 1_445
O6 Ca5 Cl1A Ca1 108.97(9) 2_645 1_445
Cl1B Ca5 Cl1A Ca1 -137.2(2) . 1_445
O7 Ca5 Cl1A Ca1 -42.90(8) 1_455 1_445
P3 Ca5 Cl1A Ca1 135.00(7) 2_645 1_445
Cl1A Ca5 Cl1A Ca1 39.0(7) 3_565 1_445
Cl1B Ca5 Cl1A Ca1 -138.12(8) 3_575 1_445
P1 Ca5 Cl1A Ca1 49.7(2) 2_645 1_445
O5 Ca4 Cl1A Cl1A 144.4(7) 1_545 3_565
O6 Ca4 Cl1A Cl1A -157.5(8) 2_645 3_565
O11 Ca4 Cl1A Cl1A -28.4(8) 2_645 3_565
O12 Ca4 Cl1A Cl1A 109.8(7) . 3_565
O4 Ca4 Cl1A Cl1A 63.3(7) 1_545 3_565
Cl1B Ca4 Cl1A Cl1A 1.5(8) 3_565 3_565
O8 Ca4 Cl1A Cl1A -95.4(7) 2_645 3_565
P2 Ca4 Cl1A Cl1A 87.4(7) 1_545 3_565
Cl1B Ca4 Cl1A Cl1A 1.1(6) 1_545 3_565
P3 Ca4 Cl1A Cl1A 176.1(6) 1_545 3_565
O5 Ca4 Cl1A Ca1 13.06(15) 1_545 3_675
O6 Ca4 Cl1A Ca1 71.24(9) 2_645 3_675
O11 Ca4 Cl1A Ca1 -159.74(10) 2_645 3_675
O12 Ca4 Cl1A Ca1 -21.53(8) . 3_675
O4 Ca4 Cl1A Ca1 -68.04(9) 1_545 3_675
Cl1B Ca4 Cl1A Ca1 -129.75(10) 3_565 3_675
Cl1A Ca4 Cl1A Ca1 -131.3(8) 3_565 3_675
O8 Ca4 Cl1A Ca1 133.30(8) 2_645 3_675
P2 Ca4 Cl1A Ca1 -43.89(7) 1_545 3_675
Cl1B Ca4 Cl1A Ca1 -130.16(16) 1_545 3_675
P3 Ca4 Cl1A Ca1 44.76(15) 1_545 3_675
O5 Ca4 Cl1A Ca5 -87.19(13) 1_545 .
O6 Ca4 Cl1A Ca5 -29.02(8) 2_645 .
O11 Ca4 Cl1A Ca5 100.01(13) 2_645 .
O12 Ca4 Cl1A Ca5 -121.78(11) . .
O4 Ca4 Cl1A Ca5 -168.29(8) 1_545 .
Cl1B Ca4 Cl1A Ca5 130.00(11) 3_565 .
Cl1A Ca4 Cl1A Ca5 128.5(8) 3_565 .
O8 Ca4 Cl1A Ca5 33.05(9) 2_645 .
P2 Ca4 Cl1A Ca5 -144.14(8) 1_545 .
Cl1B Ca4 Cl1A Ca5 129.59(16) 1_545 .
P3 Ca4 Cl1A Ca5 -55.49(14) 1_545 .
O5 Ca4 Cl1A Ca4 144.4(7) 1_545 3_565
O6 Ca4 Cl1A Ca4 -157.5(8) 2_645 3_565
O11 Ca4 Cl1A Ca4 -28.4(8) 2_645 3_565
O12 Ca4 Cl1A Ca4 109.8(7) . 3_565
O4 Ca4 Cl1A Ca4 63.3(7) 1_545 3_565
Cl1B Ca4 Cl1A Ca4 1.5(8) 3_565 3_565
Cl1A Ca4 Cl1A Ca4 0.0000(10) 3_565 3_565
O8 Ca4 Cl1A Ca4 -95.4(7) 2_645 3_565
P2 Ca4 Cl1A Ca4 87.4(7) 1_545 3_565
Cl1B Ca4 Cl1A Ca4 1.1(6) 1_545 3_565
P3 Ca4 Cl1A Ca4 176.1(6) 1_545 3_565
O5 Ca4 Cl1A Ca5 101.09(10) 1_545 3_565
O6 Ca4 Cl1A Ca5 159.26(12) 2_645 3_565
O11 Ca4 Cl1A Ca5 -71.71(15) 2_645 3_565
O12 Ca4 Cl1A Ca5 66.50(9) . 3_565
O4 Ca4 Cl1A Ca5 19.99(9) 1_545 3_565
Cl1B Ca4 Cl1A Ca5 -41.72(14) 3_565 3_565
Cl1A Ca4 Cl1A Ca5 -43.3(7) 3_565 3_565
O8 Ca4 Cl1A Ca5 -138.67(7) 2_645 3_565
P2 Ca4 Cl1A Ca5 44.14(6) 1_545 3_565
Cl1B Ca4 Cl1A Ca5 -42.13(9) 1_545 3_565
P3 Ca4 Cl1A Ca5 132.79(6) 1_545 3_565
O5 Ca4 Cl1A Ca1 -174.87(8) 1_545 1_445
O6 Ca4 Cl1A Ca1 -116.69(11) 2_645 1_445
O11 Ca4 Cl1A Ca1 12.33(17) 2_645 1_445
O12 Ca4 Cl1A Ca1 150.54(11) . 1_445
O4 Ca4 Cl1A Ca1 104.03(8) 1_545 1_445
Cl1B Ca4 Cl1A Ca1 42.32(14) 3_565 1_445
Cl1A Ca4 Cl1A Ca1 40.8(7) 3_565 1_445
O8 Ca4 Cl1A Ca1 -54.63(8) 2_645 1_445
P2 Ca4 Cl1A Ca1 128.18(6) 1_545 1_445
Cl1B Ca4 Cl1A Ca1 41.91(9) 1_545 1_445
P3 Ca4 Cl1A Ca1 -143.16(6) 1_545 1_445
O2 Ca5 Cl1B Cl1B -42.7(10) 2_645 3_575
O1 Ca5 Cl1B Cl1B 23.2(9) 1_455 3_575
O10 Ca5 Cl1B Cl1B 159.1(8) 1_455 3_575
O11 Ca5 Cl1B Cl1B -63.7(9) 2_655 3_575
O6 Ca5 Cl1B Cl1B -116.6(9) 2_645 3_575
Cl1A Ca5 Cl1B Cl1B -175.9(10) . 3_575
O7 Ca5 Cl1B Cl1B 88.3(9) 1_455 3_575
P3 Ca5 Cl1B Cl1B -89.4(9) 2_645 3_575
Cl1A Ca5 Cl1B Cl1B -176.8(9) 3_565 3_575
P1 Ca5 Cl1B Cl1B -3.0(11) 2_645 3_575
O2 Ca5 Cl1B Ca4 -174.99(11) 2_645 3_565
O1 Ca5 Cl1B Ca4 -109.11(14) 1_455 3_565
O10 Ca5 Cl1B Ca4 26.8(2) 1_455 3_565
O11 Ca5 Cl1B Ca4 164.04(16) 2_655 3_565
O6 Ca5 Cl1B Ca4 111.09(13) 2_645 3_565
Cl1A Ca5 Cl1B Ca4 51.79(12) . 3_565
O7 Ca5 Cl1B Ca4 -43.99(13) 1_455 3_565
P3 Ca5 Cl1B Ca4 138.30(12) 2_645 3_565
Cl1A Ca5 Cl1B Ca4 50.94(13) 3_565 3_565
Cl1B Ca5 Cl1B Ca4 -132.3(10) 3_575 3_565
P1 Ca5 Cl1B Ca4 -135.33(14) 2_645 3_565
O2 Ca5 Cl1B Ca1 82.26(19) 2_645 3_675
O1 Ca5 Cl1B Ca1 148.14(14) 1_455 3_675
O10 Ca5 Cl1B Ca1 -75.92(18) 1_455 3_675
O11 Ca5 Cl1B Ca1 61.29(12) 2_655 3_675
O6 Ca5 Cl1B Ca1 8.35(13) 2_645 3_675
Cl1A Ca5 Cl1B Ca1 -50.96(12) . 3_675
O7 Ca5 Cl1B Ca1 -146.74(11) 1_455 3_675
P3 Ca5 Cl1B Ca1 35.55(11) 2_645 3_675
Cl1A Ca5 Cl1B Ca1 -51.81(12) 3_565 3_675
Cl1B Ca5 Cl1B Ca1 125.0(10) 3_575 3_675
P1 Ca5 Cl1B Ca1 121.92(17) 2_645 3_675
O2 Ca5 Cl1B Ca1 -87.5(2) 2_645 1_455
O1 Ca5 Cl1B Ca1 -21.59(8) 1_455 1_455
O10 Ca5 Cl1B Ca1 114.35(10) 1_455 1_455
O11 Ca5 Cl1B Ca1 -108.44(11) 2_655 1_455
O6 Ca5 Cl1B Ca1 -161.38(9) 2_645 1_455
Cl1A Ca5 Cl1B Ca1 139.3(2) . 1_455
O7 Ca5 Cl1B Ca1 43.53(10) 1_455 1_455
P3 Ca5 Cl1B Ca1 -134.18(8) 2_645 1_455
Cl1A Ca5 Cl1B Ca1 138.46(9) 3_565 1_455
Cl1B Ca5 Cl1B Ca1 -44.8(8) 3_575 1_455
P1 Ca5 Cl1B Ca1 -47.8(3) 2_645 1_455
O2 Ca5 Cl1B Ca5 -42.7(10) 2_645 3_575
O1 Ca5 Cl1B Ca5 23.2(9) 1_455 3_575
O10 Ca5 Cl1B Ca5 159.1(8) 1_455 3_575
O11 Ca5 Cl1B Ca5 -63.7(9) 2_655 3_575
O6 Ca5 Cl1B Ca5 -116.6(9) 2_645 3_575
Cl1A Ca5 Cl1B Ca5 -175.9(10) . 3_575
O7 Ca5 Cl1B Ca5 88.3(9) 1_455 3_575
P3 Ca5 Cl1B Ca5 -89.4(9) 2_645 3_575
Cl1A Ca5 Cl1B Ca5 -176.8(9) 3_565 3_575
Cl1B Ca5 Cl1B Ca5 0 3_575 3_575
P1 Ca5 Cl1B Ca5 -3.0(11) 2_645 3_575
O2 Ca5 Cl1B Ca4 -4.2(2) 2_645 1_565
O1 Ca5 Cl1B Ca4 61.70(9) 1_455 1_565
O10 Ca5 Cl1B Ca4 -162.36(8) 1_455 1_565
O11 Ca5 Cl1B Ca4 -25.16(8) 2_655 1_565
O6 Ca5 Cl1B Ca4 -78.10(9) 2_645 1_565
Cl1A Ca5 Cl1B Ca4 -137.4(2) . 1_565
O7 Ca5 Cl1B Ca4 126.82(9) 1_455 1_565
P3 Ca5 Cl1B Ca4 -50.89(8) 2_645 1_565
Cl1A Ca5 Cl1B Ca4 -138.25(9) 3_565 1_565
Cl1B Ca5 Cl1B Ca4 38.5(8) 3_575 1_565
P1 Ca5 Cl1B Ca4 35.5(3) 2_645 1_565
